data_7040473
loop_
_publ_author_name
'Baldov\'i, Jos\'e J'
'Duan, Yan'
'Bustos, Carlos'
'Cardona-Serra, Salvador'
'Gouzerh, Pierre'
'Villanneau, Richard'
'Gontard, Geoffrey'
'Clemente-Juan, Juan M'
'Gaita-Ari\~no, Alejandro'
'Gim\'enez-Saiz, Carlos'
'Proust, Anna'
'Coronado, Eugenio'

_publ_section_title
;
 Single ion magnets based on lanthanoid polyoxomolybdate complexes.
;
_journal_issue 42
_journal_name_full 'Dalton transactions (Cambridge, England : 2003)'
_journal_page_first 16653
_journal_page_last 16660
_journal_paper_doi 10.1039/c6dt02258h
_journal_volume 45
_journal_year 2016
_chemical_formula_moiety 'Mo16 O52 Tm, 5(C16 H36 N), 8(C2 H3 N)'
_chemical_formula_sum 'C96 H204 Mo16 N13 O52 Tm'
_chemical_formula_weight 4076.69
_chemical_name_systematic
;
 ?
;
_chemical_properties_physical 'Moisture-sensitive, Efflorescent'
_space_group_IT_number 61
_symmetry_cell_setting orthorhombic
_symmetry_space_group_name_Hall '-P 2bc 2ac'
_symmetry_space_group_name_H-M 'P c a b'
_atom_sites_solution_hydrogens geom
_atom_sites_solution_primary direct
_atom_sites_solution_secondary difmap
_audit_creation_method SHELXL-97
_audit_update_record
;
2016-02-16 deposited with the CCDC.
2016-08-24 downloaded from the CCDC.
;
_cell_angle_alpha 90.00
_cell_angle_beta 90.00
_cell_angle_gamma 90.00
_cell_formula_units_Z 8
_cell_length_a 17.8375(2)
_cell_length_b 32.8499(4)
_cell_length_c 47.7986(8)
_cell_measurement_reflns_used 29754
_cell_measurement_temperature 120(2)
_cell_measurement_theta_max 27.6020
_cell_measurement_theta_min 3.1770
_cell_volume 28008.1(7)
_computing_cell_refinement
;
CrysAlisPro, Agilent Technologies,
Version 1.171.36.28 (release 01-02-2013 CrysAlis171 .NET)
(compiled Feb  1 2013,16:14:44)
;
_computing_data_collection
;
CrysAlisPro, Agilent Technologies,
Version 1.171.36.28 (release 01-02-2013 CrysAlis171 .NET)
(compiled Feb  1 2013,16:14:44)
;
_computing_data_reduction
;
CrysAlisPro, Agilent Technologies,
Version 1.171.36.28 (release 01-02-2013 CrysAlis171 .NET)
(compiled Feb  1 2013,16:14:44)
;
_computing_structure_refinement 'SHELXL-97 (Sheldrick, 1997)'
_diffrn_ambient_temperature 120(2)
_diffrn_detector_area_resol_mean 16.0267
_diffrn_measured_fraction_theta_full 0.996
_diffrn_measured_fraction_theta_max 0.923
_diffrn_measurement_details
;
  1 omega  -63.00  -39.00   0.7500   24.0000
omega____ theta____ kappa____ phi______ frames
    -      -26.8479  111.0000  109.0000 32

  2 omega   28.00   64.00   0.7500   24.0000
omega____ theta____ kappa____ phi______ frames
    -       27.7073 -111.0000 -109.0000 48

  3 omega   50.50   73.75   0.7500    6.0000
omega____ theta____ kappa____ phi______ frames
    -        0.4297 -178.0000 -120.0000 31

  4 omega  -47.75   49.75   0.7500   24.0000
omega____ theta____ kappa____ phi______ frames
    -       27.7073  -38.0000  -30.0000 130

  5 omega   80.25  101.25   0.7500   24.0000
omega____ theta____ kappa____ phi______ frames
    -       27.7073   57.0000  120.0000 28

  6 omega  -75.25   37.25   0.7500    6.0000
omega____ theta____ kappa____ phi______ frames
    -        0.4297  -57.0000  -90.0000 150

  7 omega -111.25  -87.25   0.7500   24.0000
omega____ theta____ kappa____ phi______ frames
    -      -26.8479  -77.0000   90.0000 32

  8 omega  -14.25  109.50   0.7500   24.0000
omega____ theta____ kappa____ phi______ frames
    -       27.7073   77.0000  -30.0000 165

;
_diffrn_measurement_device_type 'SuperNova, Single source at offset, Sapphire3'
_diffrn_measurement_method '\w scans'
_diffrn_orient_matrix_UB_11 0.0011596000
_diffrn_orient_matrix_UB_12 0.0193307000
_diffrn_orient_matrix_UB_13 0.0065907000
_diffrn_orient_matrix_UB_21 -0.0094568000
_diffrn_orient_matrix_UB_22 -0.0091984000
_diffrn_orient_matrix_UB_23 0.0129587000
_diffrn_orient_matrix_UB_31 0.0386134000
_diffrn_orient_matrix_UB_32 -0.0028510000
_diffrn_orient_matrix_UB_33 0.0029678000
_diffrn_radiation_monochromator mirror
_diffrn_radiation_source 'SuperNova (Mo) X-ray Source'
_diffrn_radiation_type 'Mo K\a'
_diffrn_radiation_wavelength 0.71073
_diffrn_reflns_av_R_equivalents 0.0711
_diffrn_reflns_av_sigmaI/netI 0.0673
_diffrn_reflns_limit_h_max 22
_diffrn_reflns_limit_h_min -23
_diffrn_reflns_limit_k_max 43
_diffrn_reflns_limit_k_min -43
_diffrn_reflns_limit_l_max 62
_diffrn_reflns_limit_l_min -60
_diffrn_reflns_number 164439
_diffrn_reflns_theta_full 26.50
_diffrn_reflns_theta_max 28.28
_diffrn_reflns_theta_min 2.90
_exptl_absorpt_coefficient_mu 2.087
_exptl_absorpt_correction_T_max 0.878
_exptl_absorpt_correction_T_min 0.685
_exptl_absorpt_correction_type analytical
_exptl_absorpt_process_details
;
CrysAlisPro, Agilent Technologies,
Version 1.171.36.28 (release 01-02-2013 CrysAlis171 .NET)
(compiled Feb  1 2013,16:14:44)
Analytical numeric absorption correction using a multifaceted crystal
            model based on expressions derived by R.C. Clark & J.S. Reid.
(Clark, R. C. & Reid, J. S. (1995). Acta Cryst. A51, 887-897)
;
_exptl_crystal_colour colorless
_exptl_crystal_density_diffrn 1.934
_exptl_crystal_density_method 'not measured'
_exptl_crystal_description prism
_exptl_crystal_F_000 16224
_exptl_crystal_preparation 'Magnetic properties'
_exptl_crystal_size_max 0.2591
_exptl_crystal_size_mid 0.1485
_exptl_crystal_size_min 0.0678
_platon_squeeze_details
;
Crystals of TmMo8 are extremely efflorescent and solvent loss occurs 
immediately after they are separated from their mother solutions. Therefore, 
although the crystals were quickly covered with Paratone-N oil and placed in a 
stream of cooled nitrogen (120 K), some partial loss of solvent from the 
crystal could not be avoided. Some acetonitrile molecules were found in 
difference maps exhibiting large disorder and very high isotropic thermal 
factors. As they could not be modeled satisfactorily using atomic sites, 
they were removed from the atomic list and their diffuse contribution was 
treated with the SQUEEZE program. This procedure gave void volumes and 
electron numbers per unit cell which correspond to 8 acetonitrile molecules, 
which were added to the formula unit of compound TmMo8.
;
_refine_diff_density_max 1.965
_refine_diff_density_min -1.796
_refine_diff_density_rms 0.245
_refine_ls_extinction_method none
_refine_ls_goodness_of_fit_ref 1.091
_refine_ls_hydrogen_treatment noref
_refine_ls_matrix_type fullcycle
_refine_ls_number_parameters 1295
_refine_ls_number_reflns 32083
_refine_ls_number_restraints 79
_refine_ls_restrained_S_all 1.090
_refine_ls_R_factor_all 0.1431
_refine_ls_R_factor_gt 0.1116
_refine_ls_shift/su_max 0.006
_refine_ls_shift/su_mean 0.000
_refine_ls_structure_factor_coef Fsqd
_refine_ls_weighting_details 'calc w=1/[\s^2^(Fo^2^)+(0.0171P)^2^+1232.7322P] where P=(Fo^2^+2Fc^2^)/3'
_refine_ls_weighting_scheme calc
_refine_ls_wR_factor_gt 0.2275
_refine_ls_wR_factor_ref 0.2396
_reflns_number_gt 22110
_reflns_number_total 32083
_reflns_threshold_expression >2sigma(I)
_cod_data_source_file c6dt02258h2.cif
_cod_data_source_block TmMo8
_cod_depositor_comments 'Adding full bibliography for 7040469--7040479.cif.'
_cod_database_code 7040473

loop_
_symmetry_equiv_pos_as_xyz
'x, y, z'
'-x, -y+1/2, z+1/2'
'x+1/2, -y, -z+1/2'
'-x+1/2, y+1/2, -z'
'-x, -y, -z'
'x, y-1/2, -z-1/2'
'-x-1/2, y, z-1/2'
'x-1/2, -y-1/2, z'

loop_
_atom_site_label
_atom_site_type_symbol
_atom_site_fract_x
_atom_site_fract_y
_atom_site_fract_z
_atom_site_U_iso_or_equiv
_atom_site_adp_type
_atom_site_occupancy
_atom_site_symmetry_multiplicity
_atom_site_calc_flag
_atom_site_refinement_flags
Tm1 Tm 0.59286(4) 0.48378(2) 0.133830(13) 0.037 Uani 1 1 d .
Mo1 Mo 0.52475(8) 0.37979(4) 0.15280(3) 0.042 Uani 1 1 d .
Mo2 Mo 0.39958(7) 0.44275(4) 0.12996(2) 0.035 Uani 1 1 d .
Mo3 Mo 0.48646(7) 0.44817(4) 0.07095(2) 0.033 Uani 1 1 d .
Mo4 Mo 0.61123(8) 0.38572(4) 0.09391(3) 0.040 Uani 1 1 d .
Mo5 Mo 0.76673(8) 0.51504(4) 0.17215(3) 0.041 Uani 1 1 d .
Mo6 Mo 0.61378(8) 0.55391(4) 0.19592(3) 0.043 Uani 1 1 d .
Mo7 Mo 0.58393(7) 0.59775(4) 0.13683(3) 0.038 Uani 1 1 d .
Mo8 Mo 0.73750(7) 0.55896(4) 0.11305(3) 0.036 Uani 1 1 d .
Mo9 Mo 0.34495(9) 0.34610(4) 0.15180(3) 0.049 Uani 1 1 d .
Mo10 Mo 0.21428(8) 0.40898(5) 0.12872(3) 0.049 Uani 1 1 d .
Mo11 Mo 0.30626(8) 0.41492(4) 0.06912(3) 0.041 Uani 1 1 d .
Mo12 Mo 0.43198(8) 0.35234(4) 0.09247(3) 0.040 Uani 1 1 d .
Mo13 Mo 0.89970(8) 0.58226(5) 0.15057(3) 0.050 Uani 1 1 d .
Mo14 Mo 0.74475(8) 0.62011(4) 0.17340(3) 0.045 Uani 1 1 d .
Mo15 Mo 0.71403(8) 0.66452(4) 0.11367(3) 0.046 Uani 1 1 d .
Mo16 Mo 0.87312(9) 0.62633(5) 0.08908(3) 0.052 Uani 1 1 d .
O1 O 0.5709(6) 0.4253(3) 0.16066(19) 0.043 Uani 1 1 d .
O2 O 0.4614(6) 0.4794(3) 0.14115(18) 0.040 Uani 1 1 d .
O3 O 0.5389(5) 0.4843(3) 0.08950(19) 0.035 Uani 1 1 d .
O4 O 0.6487(6) 0.4291(3) 0.10872(18) 0.036 Uani 1 1 d .
O5 O 0.7077(6) 0.4786(3) 0.15716(18) 0.038 Uani 1 1 d .
O6 O 0.5748(6) 0.5124(3) 0.1789(2) 0.045 Uani 1 1 d .
O7 O 0.5507(6) 0.5498(3) 0.12678(19) 0.039 Uani 1 1 d .
O8 O 0.6837(5) 0.5168(3) 0.10528(19) 0.036 Uani 1 1 d .
O9 O 0.5318(7) 0.3514(4) 0.1823(2) 0.060 Uani 1 1 d .
O10 O 0.4230(8) 0.4034(3) 0.1591(2) 0.056 Uani 1 1 d .
O11 O 0.3117(6) 0.4565(3) 0.1413(2) 0.048 Uani 1 1 d .
O12 O 0.3912(6) 0.4588(3) 0.0914(2) 0.040 Uani 1 1 d .
O13 O 0.4671(6) 0.4702(3) 0.0400(2) 0.045 Uani 1 1 d .
O14 O 0.5643(6) 0.4123(3) 0.0620(2) 0.040 Uani 1 1 d .
O15 O 0.6844(6) 0.3614(3) 0.0795(2) 0.049 Uani 1 1 d .
O16 O 0.5973(7) 0.3573(4) 0.1291(2) 0.058 Uani 1 1 d .
O17 O 0.4915(6) 0.4085(3) 0.1109(2) 0.043 Uani 1 1 d .
O18 O 0.8393(7) 0.4884(4) 0.1864(2) 0.052 Uani 1 1 d .
O19 O 0.7080(6) 0.5283(3) 0.2038(2) 0.044 Uani 1 1 d .
O20 O 0.5730(6) 0.5556(4) 0.2276(2) 0.055 Uani 1 1 d .
O21 O 0.5592(5) 0.5946(3) 0.1752(2) 0.043 Uani 1 1 d .
O22 O 0.5213(7) 0.6306(3) 0.1236(2) 0.049 Uani 1 1 d .
O23 O 0.6634(6) 0.6003(3) 0.1069(2) 0.043 Uani 1 1 d .
O24 O 0.7920(6) 0.5696(3) 0.0846(2) 0.042 Uani 1 1 d .
O25 O 0.8125(6) 0.5330(3) 0.1362(2) 0.042 Uani 1 1 d .
O26 O 0.6861(6) 0.5644(3) 0.1546(2) 0.038 Uani 1 1 d .
O27 O 0.3699(8) 0.3318(4) 0.1848(3) 0.066 Uani 1 1 d .
O28 O 0.2645(7) 0.3822(4) 0.1596(2) 0.059 Uani 1 1 d .
O29 O 0.1523(7) 0.4389(4) 0.1444(2) 0.059 Uani 1 1 d .
O30 O 0.2352(6) 0.4367(3) 0.0943(2) 0.048 Uani 1 1 d .
O31 O 0.3006(6) 0.4476(4) 0.0421(2) 0.053 Uani 1 1 d .
O32 O 0.4122(6) 0.3944(3) 0.0637(2) 0.040 Uani 1 1 d .
O33 O 0.5250(6) 0.3414(3) 0.0825(2) 0.047 Uani 1 1 d .
O34 O 0.4449(7) 0.3371(3) 0.1322(2) 0.048 Uani 1 1 d .
O35 O 0.3452(6) 0.3873(3) 0.1121(2) 0.046 Uani 1 1 d .
O36 O 0.9571(6) 0.5444(4) 0.1612(3) 0.059 Uani 1 1 d .
O37 O 0.8202(6) 0.5769(4) 0.1798(2) 0.055 Uani 1 1 d .
O38 O 0.6859(7) 0.6071(4) 0.2018(2) 0.053 Uani 1 1 d .
O39 O 0.6659(6) 0.6446(3) 0.1498(2) 0.043 Uani 1 1 d .
O40 O 0.6379(7) 0.6858(3) 0.0980(3) 0.056 Uani 1 1 d .
O41 O 0.7771(7) 0.6502(3) 0.0835(3) 0.054 Uani 1 1 d .
O42 O 0.9070(7) 0.6175(4) 0.0566(3) 0.070 Uani 1 1 d .
O43 O 0.9227(6) 0.5861(3) 0.1117(2) 0.049 Uani 1 1 d .
O44 O 0.7934(6) 0.6138(3) 0.1330(2) 0.046 Uani 1 1 d .
O45 O 0.1637(7) 0.3685(4) 0.1165(3) 0.064 Uani 1 1 d .
O46 O 0.2629(7) 0.3712(3) 0.0586(2) 0.050 Uani 1 1 d .
O47 O 0.3818(7) 0.3124(3) 0.0809(2) 0.054 Uani 1 1 d .
O48 O 0.3008(7) 0.3054(4) 0.1373(3) 0.063 Uani 1 1 d .
O49 O 0.9387(7) 0.6254(4) 0.1632(3) 0.064 Uani 1 1 d .
O50 O 0.7917(7) 0.6615(4) 0.1846(3) 0.059 Uani 1 1 d .
O51 O 0.7605(7) 0.7039(4) 0.1289(3) 0.061 Uani 1 1 d .
O52 O 0.9232(8) 0.6680(4) 0.1008(3) 0.073 Uani 1 1 d .
N1 N 0.5661(9) 0.5990(4) 0.0281(3) 0.056 Uani 1 1 d .
C1 C 0.5209(11) 0.5973(7) 0.0556(3) 0.064 Uani 1 1 d .
H1A H 0.5508 0.5837 0.0698 0.077 Uiso 1 1 calc R
H1B H 0.5116 0.6248 0.0620 0.077 Uiso 1 1 calc R
C2 C 0.4481(9) 0.5757(6) 0.0528(3) 0.056 Uani 1 1 d .
H2A H 0.4563 0.5495 0.0440 0.067 Uiso 1 1 calc R
H2B H 0.4151 0.5914 0.0408 0.067 Uiso 1 1 calc R
C3 C 0.4110(9) 0.5695(6) 0.0809(3) 0.052 Uani 1 1 d .
H3A H 0.4109 0.5951 0.0909 0.063 Uiso 1 1 calc R
H3B H 0.4403 0.5502 0.0917 0.063 Uiso 1 1 calc R
C4 C 0.3312(11) 0.5540(6) 0.0786(4) 0.068 Uani 1 1 d .
H4A H 0.3105 0.5508 0.0970 0.102 Uiso 1 1 calc R
H4B H 0.3309 0.5282 0.0692 0.102 Uiso 1 1 calc R
H4C H 0.3016 0.5732 0.0683 0.102 Uiso 1 1 calc R
C5 C 0.5899(10) 0.5587(5) 0.0175(3) 0.050 Uani 1 1 d .
H5A H 0.6121 0.5629 -0.0008 0.060 Uiso 1 1 calc R
H5B H 0.5451 0.5425 0.0148 0.060 Uiso 1 1 calc R
C6 C 0.6451(11) 0.5334(5) 0.0349(4) 0.057 Uani 1 1 d .
H6A H 0.6244 0.5290 0.0534 0.068 Uiso 1 1 calc R
H6B H 0.6917 0.5483 0.0370 0.068 Uiso 1 1 calc R
C7 C 0.6612(10) 0.4918(5) 0.0210(4) 0.058 Uani 1 1 d .
H7A H 0.6147 0.4767 0.0194 0.070 Uiso 1 1 calc R
H7B H 0.6808 0.4962 0.0024 0.070 Uiso 1 1 calc R
C8 C 0.7175(12) 0.4667(8) 0.0379(5) 0.089 Uani 1 1 d .
H8A H 0.7259 0.4411 0.0287 0.133 Uiso 1 1 calc R
H8B H 0.6980 0.4619 0.0563 0.133 Uiso 1 1 calc R
H8C H 0.7640 0.4813 0.0393 0.133 Uiso 1 1 calc R
C9 C 0.6331(15) 0.6272(9) 0.0346(4) 0.105 Uani 1 1 d .
H9A H 0.6611 0.6161 0.0503 0.126 Uiso 1 1 calc R
H9B H 0.6143 0.6538 0.0401 0.126 Uiso 1 1 calc R
C10 C 0.6866(13) 0.6322(7) 0.0091(4) 0.081 Uani 1 1 d .
H10A H 0.7071 0.6058 0.0042 0.097 Uiso 1 1 calc R
H10B H 0.6579 0.6419 -0.0068 0.097 Uiso 1 1 calc R
C11 C 0.748(2) 0.6604(11) 0.0144(6) 0.165 Uani 1 1 d D
H11A H 0.7874 0.6561 0.0006 0.198 Uiso 1 1 calc R
H11B H 0.7694 0.6549 0.0327 0.198 Uiso 1 1 calc R
C12 C 0.723(3) 0.7044(12) 0.0132(11) 0.276 Uani 1 1 d D
H12A H 0.7649 0.7219 0.0171 0.414 Uiso 1 1 calc R
H12B H 0.6846 0.7089 0.0269 0.414 Uiso 1 1 calc R
H12C H 0.7037 0.7103 -0.0051 0.414 Uiso 1 1 calc R
C13 C 0.5155(12) 0.6160(6) 0.0048(3) 0.059 Uani 1 1 d .
H13A H 0.4728 0.5981 0.0024 0.071 Uiso 1 1 calc R
H13B H 0.5433 0.6161 -0.0127 0.071 Uiso 1 1 calc R
C14 C 0.4863(14) 0.6603(7) 0.0108(4) 0.081 Uani 1 1 d .
H14A H 0.4610 0.6607 0.0287 0.097 Uiso 1 1 calc R
H14B H 0.5287 0.6787 0.0118 0.097 Uiso 1 1 calc R
C15 C 0.4339(17) 0.6746(7) -0.0112(4) 0.097 Uani 1 1 d .
H15A H 0.4568 0.6707 -0.0295 0.116 Uiso 1 1 calc R
H15B H 0.4247 0.7035 -0.0088 0.116 Uiso 1 1 calc R
C16 C 0.3604(17) 0.6520(8) -0.0102(5) 0.105 Uani 1 1 d .
H16A H 0.3276 0.6622 -0.0245 0.158 Uiso 1 1 calc R
H16B H 0.3377 0.6558 0.0078 0.158 Uiso 1 1 calc R
H16C H 0.3692 0.6235 -0.0133 0.158 Uiso 1 1 calc R
N2 N 0.4205(12) 0.4428(6) 0.2407(3) 0.086 Uani 1 1 d DU
C17 C 0.4899(15) 0.4397(7) 0.2223(4) 0.095 Uani 1 1 d .
H17A H 0.4869 0.4604 0.2080 0.114 Uiso 1 1 calc R
H17B H 0.4894 0.4134 0.2131 0.114 Uiso 1 1 calc R
C18 C 0.5686(14) 0.4446(7) 0.2386(4) 0.103 Uani 1 1 d .
H18A H 0.5783 0.4733 0.2418 0.124 Uiso 1 1 calc R
H18B H 0.5651 0.4314 0.2567 0.124 Uiso 1 1 calc R
C19 C 0.6344(15) 0.4261(7) 0.2221(5) 0.095 Uani 1 1 d .
H19A H 0.6225 0.3980 0.2177 0.114 Uiso 1 1 calc R
H19B H 0.6395 0.4407 0.2046 0.114 Uiso 1 1 calc R
C20 C 0.7062(15) 0.4272(10) 0.2368(5) 0.126 Uani 1 1 d .
H20A H 0.7445 0.4159 0.2250 0.189 Uiso 1 1 calc R
H20B H 0.7026 0.4116 0.2537 0.189 Uiso 1 1 calc R
H20C H 0.7186 0.4549 0.2412 0.189 Uiso 1 1 calc R
C21 C 0.4233(18) 0.4819(7) 0.2549(5) 0.119 Uani 1 1 d DU
H21A H 0.4738 0.4871 0.2615 0.142 Uiso 1 1 calc R
H21B H 0.3900 0.4816 0.2709 0.142 Uiso 1 1 calc R
C22 C 0.3987(15) 0.5166(7) 0.2339(6) 0.112 Uani 1 1 d DU
H22A H 0.3478 0.5123 0.2274 0.134 Uiso 1 1 calc R
H22B H 0.4320 0.5177 0.2179 0.134 Uiso 1 1 calc R
C23 C 0.405(3) 0.5570(9) 0.2520(7) 0.179 Uani 1 1 d U
H23A H 0.4559 0.5612 0.2583 0.215 Uiso 1 1 calc R
H23B H 0.3725 0.5553 0.2683 0.215 Uiso 1 1 calc R
C24 C 0.378(3) 0.5947(11) 0.2317(9) 0.213 Uani 1 1 d U
H24A H 0.3792 0.6197 0.2421 0.319 Uiso 1 1 calc R
H24B H 0.3280 0.5897 0.2252 0.319 Uiso 1 1 calc R
H24C H 0.4114 0.5967 0.2160 0.319 Uiso 1 1 calc R
C25 C 0.3507(16) 0.4322(11) 0.2215(5) 0.122 Uani 1 1 d U
H25A H 0.3492 0.4506 0.2056 0.147 Uiso 1 1 calc R
H25B H 0.3552 0.4046 0.2145 0.147 Uiso 1 1 calc R
C26 C 0.2855(13) 0.4360(12) 0.2368(6) 0.156 Uani 1 1 d DU
H26A H 0.2872 0.4614 0.2472 0.187 Uiso 1 1 calc R
H26B H 0.2829 0.4139 0.2503 0.187 Uiso 1 1 calc R
C27 C 0.2134(15) 0.4355(11) 0.2185(6) 0.141 Uani 1 1 d DU
H27A H 0.1706 0.4261 0.2293 0.170 Uiso 1 1 calc R
H27B H 0.2198 0.4179 0.2024 0.170 Uiso 1 1 calc R
C28 C 0.203(3) 0.4809(14) 0.2093(12) 0.251 Uani 1 1 d U
H28A H 0.1600 0.4831 0.1973 0.377 Uiso 1 1 calc R
H28B H 0.2468 0.4899 0.1994 0.377 Uiso 1 1 calc R
H28C H 0.1956 0.4977 0.2255 0.377 Uiso 1 1 calc R
C29 C 0.4237(12) 0.4077(6) 0.2634(4) 0.121 Uani 1 1 d DU
H29A H 0.4665 0.4131 0.2753 0.145 Uiso 1 1 calc R
H29B H 0.3793 0.4103 0.2750 0.145 Uiso 1 1 calc R
C30 C 0.4288(17) 0.3633(7) 0.2541(5) 0.145 Uani 1 1 d DU
H30A H 0.3778 0.3547 0.2505 0.174 Uiso 1 1 calc R
H30B H 0.4541 0.3636 0.2362 0.174 Uiso 1 1 calc R
C31 C 0.4649(17) 0.3290(8) 0.2708(7) 0.239 Uani 1 1 d D
H31A H 0.4556 0.3025 0.2626 0.287 Uiso 1 1 calc R
H31B H 0.4492 0.3290 0.2903 0.287 Uiso 1 1 calc R
C32 C 0.5467(15) 0.3426(10) 0.2673(15) 0.359 Uani 1 1 d D
H32A H 0.5789 0.3248 0.2777 0.538 Uiso 1 1 calc R
H32B H 0.5522 0.3700 0.2741 0.538 Uiso 1 1 calc R
H32C H 0.5601 0.3416 0.2479 0.538 Uiso 1 1 calc R
N3 N 0.4627(10) 0.7365(4) 0.1558(3) 0.070 Uani 1 1 d .
C33 C 0.5022(11) 0.7769(4) 0.1479(4) 0.066 Uani 1 1 d .
H33A H 0.4698 0.7919 0.1353 0.079 Uiso 1 1 calc R
H33B H 0.5078 0.7931 0.1648 0.079 Uiso 1 1 calc R
C34 C 0.5781(14) 0.7727(7) 0.1344(5) 0.088 Uani 1 1 d .
H34A H 0.6106 0.7574 0.1468 0.106 Uiso 1 1 calc R
H34B H 0.5727 0.7572 0.1172 0.106 Uiso 1 1 calc R
C35 C 0.615(2) 0.8123(8) 0.1277(5) 0.121 Uani 1 1 d .
H35A H 0.5791 0.8283 0.1171 0.146 Uiso 1 1 calc R
H35B H 0.6228 0.8263 0.1453 0.146 Uiso 1 1 calc R
C36 C 0.6820(16) 0.8136(11) 0.1133(8) 0.142 Uani 1 1 d .
H36A H 0.6971 0.8414 0.1108 0.213 Uiso 1 1 calc R
H36B H 0.6757 0.8010 0.0953 0.213 Uiso 1 1 calc R
H36C H 0.7197 0.7993 0.1237 0.213 Uiso 1 1 calc R
C37 C 0.4446(12) 0.7128(6) 0.1288(4) 0.066 Uani 1 1 d .
H37A H 0.4911 0.7072 0.1190 0.079 Uiso 1 1 calc R
H37B H 0.4226 0.6868 0.1339 0.079 Uiso 1 1 calc R
C38 C 0.3924(15) 0.7342(6) 0.1092(4) 0.089 Uani 1 1 d .
H38A H 0.4141 0.7600 0.1035 0.107 Uiso 1 1 calc R
H38B H 0.3452 0.7396 0.1185 0.107 Uiso 1 1 calc R
C39 C 0.3786(15) 0.7068(6) 0.0830(5) 0.100 Uani 1 1 d D
H39A H 0.4264 0.7001 0.0744 0.120 Uiso 1 1 calc R
H39B H 0.3549 0.6816 0.0887 0.120 Uiso 1 1 calc R
C40 C 0.3284(18) 0.7286(10) 0.0614(6) 0.142 Uani 1 1 d D
H40A H 0.3200 0.7109 0.0457 0.214 Uiso 1 1 calc R
H40B H 0.3526 0.7530 0.0551 0.214 Uiso 1 1 calc R
H40C H 0.2812 0.7353 0.0698 0.214 Uiso 1 1 calc R
C41 C 0.3942(12) 0.7499(6) 0.1715(5) 0.073 Uani 1 1 d .
H41A H 0.3633 0.7662 0.1591 0.088 Uiso 1 1 calc R
H41B H 0.4097 0.7671 0.1869 0.088 Uiso 1 1 calc R
C42 C 0.3464(14) 0.7146(8) 0.1831(6) 0.096 Uani 1 1 d .
H42A H 0.3744 0.7009 0.1977 0.115 Uiso 1 1 calc R
H42B H 0.3376 0.6951 0.1683 0.115 Uiso 1 1 calc R
C43 C 0.2682(16) 0.7285(8) 0.1954(6) 0.105 Uani 1 1 d .
H43A H 0.2768 0.7498 0.2090 0.125 Uiso 1 1 calc R
H43B H 0.2384 0.7399 0.1804 0.125 Uiso 1 1 calc R
C44 C 0.2261(18) 0.6963(9) 0.2085(7) 0.126 Uani 1 1 d .
H44A H 0.1797 0.7070 0.2155 0.189 Uiso 1 1 calc R
H44B H 0.2547 0.6851 0.2237 0.189 Uiso 1 1 calc R
H44C H 0.2160 0.6753 0.1951 0.189 Uiso 1 1 calc R
C45 C 0.5120(12) 0.7098(6) 0.1733(4) 0.066 Uani 1 1 d .
H45A H 0.5553 0.7023 0.1621 0.079 Uiso 1 1 calc R
H45B H 0.4847 0.6850 0.1774 0.079 Uiso 1 1 calc R
C46 C 0.5407(12) 0.7280(7) 0.2014(4) 0.074 Uani 1 1 d .
H46A H 0.5705 0.7521 0.1976 0.088 Uiso 1 1 calc R
H46B H 0.4981 0.7363 0.2127 0.088 Uiso 1 1 calc R
C47 C 0.588(2) 0.6977(8) 0.2177(6) 0.121 Uani 1 1 d .
H47A H 0.6138 0.7115 0.2328 0.145 Uiso 1 1 calc R
H47B H 0.6245 0.6853 0.2055 0.145 Uiso 1 1 calc R
C48 C 0.535(2) 0.6647(8) 0.2299(7) 0.154 Uani 1 1 d .
H48A H 0.5648 0.6450 0.2399 0.231 Uiso 1 1 calc R
H48B H 0.5091 0.6515 0.2149 0.231 Uiso 1 1 calc R
H48C H 0.5001 0.6771 0.2424 0.231 Uiso 1 1 calc R
N4 N 1.0807(11) 0.5203(6) 0.0755(4) 0.091 Uani 1 1 d U
C49 C 1.1327(10) 0.5232(7) 0.1003(5) 0.095 Uani 1 1 d .
H49A H 1.1811 0.5327 0.0937 0.114 Uiso 1 1 calc R
H49B H 1.1399 0.4961 0.1078 0.114 Uiso 1 1 calc R
C50 C 1.1079(14) 0.5507(9) 0.1240(5) 0.100 Uani 1 1 d .
H50A H 1.0989 0.5779 0.1168 0.120 Uiso 1 1 calc R
H50B H 1.0613 0.5405 0.1318 0.120 Uiso 1 1 calc R
C51 C 1.1638(14) 0.5524(9) 0.1456(6) 0.106 Uani 1 1 d .
H51A H 1.2103 0.5615 0.1372 0.127 Uiso 1 1 calc R
H51B H 1.1719 0.5249 0.1524 0.127 Uiso 1 1 calc R
C52 C 1.1482(19) 0.5786(9) 0.1700(6) 0.129 Uani 1 1 d .
H52A H 1.1898 0.5775 0.1827 0.194 Uiso 1 1 calc R
H52B H 1.1037 0.5692 0.1793 0.194 Uiso 1 1 calc R
H52C H 1.1411 0.6062 0.1638 0.194 Uiso 1 1 calc R
C53 C 1.0055(13) 0.5045(7) 0.0850(5) 0.085 Uani 1 1 d .
H53A H 0.9721 0.5045 0.0690 0.102 Uiso 1 1 calc R
H53B H 0.9854 0.5237 0.0985 0.102 Uiso 1 1 calc R
C54 C 1.0030(12) 0.4615(7) 0.0984(5) 0.095 Uani 1 1 d .
H54A H 1.0124 0.4416 0.0838 0.114 Uiso 1 1 calc R
H54B H 1.0440 0.4595 0.1117 0.114 Uiso 1 1 calc R
C55 C 0.9304(16) 0.4494(12) 0.1135(7) 0.151 Uani 1 1 d .
H55A H 0.9336 0.4213 0.1197 0.181 Uiso 1 1 calc R
H55B H 0.9235 0.4665 0.1299 0.181 Uiso 1 1 calc R
C56 C 0.865(2) 0.4545(9) 0.0940(8) 0.180 Uani 1 1 d .
H56A H 0.8193 0.4475 0.1037 0.269 Uiso 1 1 calc R
H56B H 0.8709 0.4369 0.0781 0.269 Uiso 1 1 calc R
H56C H 0.8621 0.4822 0.0878 0.269 Uiso 1 1 calc R
C57 C 1.1183(16) 0.4912(8) 0.0555(5) 0.120 Uani 1 1 d U
H57A H 1.1272 0.4657 0.0653 0.143 Uiso 1 1 calc R
H57B H 1.1668 0.5023 0.0504 0.143 Uiso 1 1 calc R
C58 C 1.074(2) 0.4822(11) 0.0287(6) 0.167 Uani 1 1 d DU
H58A H 1.0653 0.5068 0.0179 0.200 Uiso 1 1 calc R
H58B H 1.0267 0.4691 0.0327 0.200 Uiso 1 1 calc R
C59 C 1.129(2) 0.4529(12) 0.0134(6) 0.227 Uani 1 1 d DU
H59A H 1.1802 0.4572 0.0198 0.273 Uiso 1 1 calc R
H59B H 1.1156 0.4247 0.0169 0.273 Uiso 1 1 calc R
C60 C 1.122(2) 0.4630(11) -0.0169(7) 0.161 Uani 1 1 d DU
H60A H 1.1593 0.4486 -0.0273 0.241 Uiso 1 1 calc R
H60B H 1.1283 0.4918 -0.0195 0.241 Uiso 1 1 calc R
H60C H 1.0729 0.4551 -0.0234 0.241 Uiso 1 1 calc R
C61 C 1.0651(12) 0.5607(9) 0.0625(6) 0.123 Uani 1 1 d D
H61A H 1.0416 0.5778 0.0765 0.147 Uiso 1 1 calc R
H61B H 1.0290 0.5567 0.0476 0.147 Uiso 1 1 calc R
C62 C 1.1324(13) 0.5837(10) 0.0505(7) 0.154 Uani 1 1 d D
H62A H 1.1683 0.5893 0.0653 0.185 Uiso 1 1 calc R
H62B H 1.1570 0.5671 0.0365 0.185 Uiso 1 1 calc R
C63 C 1.1068(19) 0.6231(14) 0.0376(9) 0.215 Uani 1 1 d .
H63A H 1.0796 0.6391 0.0513 0.257 Uiso 1 1 calc R
H63B H 1.0733 0.6175 0.0221 0.257 Uiso 1 1 calc R
C64 C 1.177(2) 0.6477(14) 0.0270(10) 0.224 Uani 1 1 d .
H64A H 1.1607 0.6732 0.0193 0.335 Uiso 1 1 calc R
H64B H 1.2022 0.6323 0.0127 0.335 Uiso 1 1 calc R
H64C H 1.2104 0.6525 0.0423 0.335 Uiso 1 1 calc R
N5 N 0.5558(15) 0.2233(8) 0.1574(6) 0.127 Uiso 1 1 d D
C65 C 0.5129(15) 0.2536(10) 0.1775(6) 0.190 Uiso 1 1 d D
H65A H 0.5489 0.2666 0.1898 0.229 Uiso 1 1 calc R
H65B H 0.4893 0.2747 0.1664 0.229 Uiso 1 1 calc R
C66 C 0.451(2) 0.2318(12) 0.1957(7) 0.173 Uiso 1 1 d D
H66A H 0.4049 0.2305 0.1852 0.208 Uiso 1 1 calc R
H66B H 0.4673 0.2042 0.1997 0.208 Uiso 1 1 calc R
C67 C 0.438(2) 0.2549(11) 0.2238(7) 0.180 Uiso 1 1 d D
H67A H 0.4242 0.2832 0.2210 0.216 Uiso 1 1 calc R
H67B H 0.4799 0.2529 0.2365 0.216 Uiso 1 1 calc R
C68 C 0.369(2) 0.2280(12) 0.2333(7) 0.180 Uiso 1 1 d D
H68A H 0.3490 0.2385 0.2505 0.270 Uiso 1 1 calc R
H68B H 0.3852 0.2004 0.2361 0.270 Uiso 1 1 calc R
H68C H 0.3308 0.2287 0.2191 0.270 Uiso 1 1 calc R
C69 C 0.606(2) 0.1916(10) 0.1720(8) 0.180 Uiso 1 1 d D
H69A H 0.6320 0.1758 0.1579 0.216 Uiso 1 1 calc R
H69B H 0.5745 0.1731 0.1826 0.216 Uiso 1 1 calc R
C70 C 0.6653(18) 0.2118(10) 0.1922(8) 0.161 Uiso 1 1 d D
H70A H 0.7106 0.2194 0.1823 0.193 Uiso 1 1 calc R
H70B H 0.6448 0.2354 0.2017 0.193 Uiso 1 1 calc R
C71 C 0.680(2) 0.1758(11) 0.2131(8) 0.180 Uiso 1 1 d D
H71A H 0.6333 0.1695 0.2226 0.216 Uiso 1 1 calc R
H71B H 0.6944 0.1520 0.2024 0.216 Uiso 1 1 calc R
C72 C 0.741(3) 0.1840(17) 0.2357(10) 0.265 Uiso 1 1 d D
H72A H 0.7441 0.1613 0.2483 0.397 Uiso 1 1 calc R
H72B H 0.7289 0.2082 0.2460 0.397 Uiso 1 1 calc R
H72C H 0.7891 0.1877 0.2268 0.397 Uiso 1 1 calc R
C73 C 0.500(2) 0.2001(10) 0.1383(7) 0.196 Uiso 1 1 d D
H73A H 0.5271 0.1847 0.1243 0.235 Uiso 1 1 calc R
H73B H 0.4705 0.1813 0.1494 0.235 Uiso 1 1 calc R
C74 C 0.4478(16) 0.2315(11) 0.1240(8) 0.203 Uiso 1 1 d D
H74A H 0.4758 0.2502 0.1122 0.243 Uiso 1 1 calc R
H74B H 0.4190 0.2469 0.1376 0.243 Uiso 1 1 calc R
C75 C 0.397(2) 0.2026(11) 0.1063(8) 0.180 Uiso 1 1 d D
H75A H 0.3800 0.2205 0.0914 0.216 Uiso 1 1 calc R
H75B H 0.3535 0.1995 0.1184 0.216 Uiso 1 1 calc R
C76 C 0.399(2) 0.1602(11) 0.0910(8) 0.180 Uiso 1 1 d D
H76A H 0.3502 0.1537 0.0840 0.270 Uiso 1 1 calc R
H76B H 0.4149 0.1395 0.1040 0.270 Uiso 1 1 calc R
H76C H 0.4340 0.1614 0.0757 0.270 Uiso 1 1 calc R
C77 C 0.607(2) 0.2503(12) 0.1383(7) 0.180 Uiso 1 1 d D
H77A H 0.6527 0.2559 0.1484 0.216 Uiso 1 1 calc R
H77B H 0.5815 0.2761 0.1354 0.216 Uiso 1 1 calc R
C78 C 0.6282(18) 0.2327(11) 0.1088(7) 0.182 Uiso 1 1 d D
H78A H 0.6534 0.2068 0.1117 0.218 Uiso 1 1 calc R
H78B H 0.5822 0.2271 0.0987 0.218 Uiso 1 1 calc R
C79 C 0.678(3) 0.2591(15) 0.0902(10) 0.261 Uiso 1 1 d D
H79A H 0.7200 0.2676 0.1017 0.314 Uiso 1 1 calc R
H79B H 0.6495 0.2835 0.0862 0.314 Uiso 1 1 calc R
C80 C 0.712(3) 0.2453(15) 0.0621(9) 0.224 Uiso 1 1 d D
H80A H 0.7345 0.2681 0.0529 0.336 Uiso 1 1 calc R
H80B H 0.6730 0.2342 0.0504 0.336 Uiso 1 1 calc R
H80C H 0.7492 0.2248 0.0654 0.336 Uiso 1 1 calc R

loop_
_atom_site_aniso_label
_atom_site_aniso_U_11
_atom_site_aniso_U_22
_atom_site_aniso_U_33
_atom_site_aniso_U_23
_atom_site_aniso_U_13
_atom_site_aniso_U_12
Tm1 0.048 0.039 0.026 -0.002 -0.003 0.011
Mo1 0.058 0.036 0.031 0.007 0.002 0.017
Mo2 0.046 0.034 0.025 0.003 0.004 0.012
Mo3 0.042 0.036 0.022 0.000 0.000 0.002
Mo4 0.048 0.038 0.035 -0.004 0.004 0.013
Mo5 0.045 0.050 0.027 -0.001 -0.008 0.011
Mo6 0.048 0.051 0.028 -0.010 -0.003 0.008
Mo7 0.042 0.037 0.035 -0.007 -0.005 0.010
Mo8 0.041 0.040 0.028 -0.001 -0.005 0.012
Mo9 0.065 0.039 0.043 0.012 0.016 0.009
Mo10 0.046 0.054 0.048 0.012 0.012 0.003
Mo11 0.044 0.046 0.033 0.005 0.002 -0.002
Mo12 0.053 0.031 0.036 -0.001 0.008 0.003
Mo13 0.043 0.063 0.045 -0.001 -0.008 0.006
Mo14 0.047 0.049 0.040 -0.011 -0.009 0.005
Mo15 0.048 0.038 0.052 -0.001 -0.007 0.006
Mo16 0.046 0.054 0.055 0.006 -0.003 0.005
O1 0.052 0.052 0.024 -0.001 -0.007 0.017
O2 0.057 0.044 0.020 -0.003 -0.002 0.015
O3 0.038 0.035 0.033 -0.004 -0.001 0.001
O4 0.051 0.037 0.020 -0.007 -0.012 0.013
O5 0.049 0.047 0.018 -0.009 -0.003 0.014
O6 0.052 0.046 0.036 -0.009 -0.006 0.006
O7 0.049 0.045 0.023 -0.009 0.000 0.007
O8 0.040 0.039 0.030 -0.009 -0.004 0.011
O9 0.078 0.063 0.040 0.014 0.004 0.013
O10 0.102 0.034 0.032 0.005 0.008 0.038
O11 0.053 0.051 0.039 0.004 0.016 0.006
O12 0.058 0.032 0.031 0.003 0.005 0.010
O13 0.053 0.056 0.026 0.001 -0.008 -0.004
O14 0.043 0.047 0.029 -0.002 0.012 0.000
O15 0.048 0.049 0.049 -0.003 0.006 0.009
O16 0.062 0.067 0.047 0.021 0.018 0.040
O17 0.058 0.045 0.028 0.011 0.009 0.005
O18 0.062 0.058 0.036 0.009 -0.004 0.011
O19 0.051 0.056 0.025 0.000 -0.005 0.021
O20 0.051 0.080 0.034 -0.014 0.005 -0.003
O21 0.035 0.054 0.039 -0.013 0.002 0.005
O22 0.062 0.028 0.059 -0.005 -0.007 0.005
O23 0.039 0.053 0.038 -0.016 -0.006 0.018
O24 0.042 0.038 0.046 -0.006 -0.006 0.009
O25 0.048 0.042 0.035 -0.002 0.004 0.019
O26 0.047 0.025 0.042 -0.006 -0.010 0.010
O27 0.093 0.043 0.062 0.019 0.013 0.014
O28 0.053 0.083 0.042 0.018 0.022 0.005
O29 0.056 0.067 0.053 0.016 0.015 0.021
O30 0.037 0.053 0.054 0.015 0.004 -0.004
O31 0.052 0.068 0.037 0.016 -0.005 -0.007
O32 0.053 0.029 0.039 0.000 0.002 -0.009
O33 0.056 0.036 0.050 -0.005 0.011 0.005
O34 0.070 0.035 0.040 0.007 0.015 0.019
O35 0.051 0.043 0.044 0.012 0.001 0.002
O36 0.047 0.062 0.069 -0.002 -0.014 0.008
O37 0.035 0.098 0.031 -0.012 -0.007 0.022
O38 0.065 0.060 0.036 -0.020 -0.004 0.023
O39 0.058 0.031 0.041 -0.012 -0.005 0.004
O40 0.052 0.045 0.071 0.009 -0.006 0.010
O41 0.059 0.039 0.064 0.011 -0.002 0.005
O42 0.059 0.093 0.057 0.024 0.006 0.023
O43 0.040 0.062 0.044 0.015 0.004 0.017
O44 0.044 0.043 0.051 0.013 -0.010 0.001
O45 0.072 0.054 0.064 0.019 -0.003 -0.026
O46 0.061 0.033 0.058 -0.003 -0.002 -0.006
O47 0.068 0.036 0.057 0.007 0.003 -0.011
O48 0.070 0.059 0.060 -0.001 0.015 -0.004
O49 0.055 0.080 0.056 -0.002 -0.012 -0.002
O50 0.056 0.061 0.060 -0.025 -0.026 0.007
O51 0.053 0.062 0.067 0.006 -0.006 -0.004
O52 0.068 0.066 0.085 0.005 -0.011 -0.007
N1 0.091 0.050 0.026 0.003 -0.003 -0.003
C1 0.072 0.093 0.027 -0.004 0.005 0.004
C2 0.056 0.072 0.038 0.021 0.008 0.036
C3 0.052 0.071 0.033 0.002 -0.001 0.002
C4 0.076 0.059 0.068 0.021 -0.010 0.005
C5 0.065 0.054 0.031 0.012 -0.001 -0.006
C6 0.069 0.055 0.046 0.016 -0.006 -0.025
C7 0.046 0.061 0.068 0.025 0.009 -0.003
C8 0.071 0.124 0.072 0.046 -0.005 0.012
C9 0.134 0.147 0.034 0.030 -0.020 -0.087
C10 0.101 0.091 0.051 0.006 0.001 -0.047
C11 0.201 0.194 0.099 0.050 0.003 -0.136
C12 0.298 0.224 0.305 0.011 -0.152 -0.111
C13 0.082 0.065 0.031 -0.003 -0.003 -0.004
C14 0.121 0.082 0.041 -0.018 0.016 -0.019
C15 0.166 0.074 0.050 -0.006 0.004 0.016
C16 0.145 0.103 0.067 0.000 -0.023 0.027
N2 0.126 0.096 0.037 -0.002 0.035 0.009
C17 0.149 0.088 0.047 -0.021 -0.006 0.015
C18 0.193 0.077 0.040 0.005 0.024 -0.003
C19 0.125 0.080 0.081 0.042 -0.009 0.012
C20 0.110 0.185 0.084 0.009 -0.049 0.046
C21 0.159 0.093 0.104 -0.018 0.063 0.017
C22 0.084 0.084 0.167 -0.014 0.007 -0.010
C23 0.351 0.087 0.099 -0.011 0.048 0.028
C24 0.342 0.106 0.191 -0.006 0.001 0.076
C25 0.115 0.182 0.069 -0.025 0.036 0.025
C26 0.112 0.209 0.146 -0.035 0.046 0.078
C27 0.118 0.154 0.152 -0.056 0.039 0.014
C28 0.231 0.170 0.353 -0.014 -0.151 0.003
C29 0.207 0.100 0.057 0.012 0.018 -0.068
C30 0.264 0.105 0.065 0.004 0.004 -0.002
C31 0.141 0.317 0.260 0.214 -0.068 -0.039
C32 0.250 0.111 0.715 -0.068 0.134 -0.064
N3 0.104 0.042 0.063 -0.018 0.012 0.019
C33 0.082 0.013 0.103 -0.013 -0.007 0.009
C34 0.104 0.075 0.085 -0.015 -0.011 -0.002
C35 0.227 0.068 0.069 -0.013 -0.008 -0.002
C36 0.079 0.176 0.171 -0.013 -0.033 -0.011
C37 0.082 0.053 0.065 -0.020 -0.021 0.022
C38 0.129 0.058 0.080 -0.025 -0.036 0.024
C39 0.110 0.059 0.132 -0.055 -0.040 0.002
C40 0.148 0.160 0.120 -0.028 -0.043 -0.020
C41 0.079 0.048 0.092 -0.021 0.003 0.029
C42 0.085 0.099 0.104 -0.051 -0.004 0.013
C43 0.110 0.098 0.105 0.001 0.000 0.010
C44 0.138 0.099 0.142 0.031 0.014 0.000
C45 0.073 0.072 0.052 -0.013 -0.004 0.006
C46 0.075 0.084 0.062 0.009 -0.013 0.028
C47 0.200 0.070 0.093 -0.008 -0.034 0.045
C48 0.265 0.077 0.121 -0.002 0.009 0.075
N4 0.075 0.113 0.085 0.026 0.017 0.052
C49 0.063 0.134 0.088 0.059 0.016 0.045
C50 0.095 0.137 0.068 0.014 -0.013 0.069
C51 0.084 0.135 0.098 0.046 0.012 0.036
C52 0.161 0.113 0.113 0.044 -0.037 0.002
C53 0.093 0.098 0.063 -0.005 -0.012 0.039
C54 0.105 0.105 0.075 -0.023 0.000 0.036
C55 0.101 0.230 0.121 -0.091 -0.040 0.054
C56 0.279 0.076 0.184 -0.028 0.045 0.048
C57 0.132 0.154 0.073 0.033 0.019 0.102
C58 0.192 0.197 0.110 -0.022 -0.020 0.137
C59 0.230 0.298 0.154 -0.072 0.030 0.143
C60 0.169 0.146 0.167 -0.023 0.091 -0.031
C61 0.063 0.216 0.089 0.055 0.013 0.062
C62 0.080 0.226 0.156 0.093 0.029 0.079
C63 0.089 0.310 0.244 0.197 0.016 0.025
C64 0.105 0.257 0.309 0.182 -0.030 -0.018

loop_
_atom_type_symbol
_atom_type_description
_atom_type_scat_dispersion_real
_atom_type_scat_dispersion_imag
_atom_type_scat_source
Mo Mo -1.6832 0.6857 'International Tables Vol C Tables 4.2.6.8 and 6.1.1.4'
Tm Tm -0.3139 5.2483 'International Tables Vol C Tables 4.2.6.8 and 6.1.1.4'
C C 0.0033 0.0016 'International Tables Vol C Tables 4.2.6.8 and 6.1.1.4'
H H 0.0000 0.0000 'International Tables Vol C Tables 4.2.6.8 and 6.1.1.4'
N N 0.0061 0.0033 'International Tables Vol C Tables 4.2.6.8 and 6.1.1.4'
O O 0.0106 0.0060 'International Tables Vol C Tables 4.2.6.8 and 6.1.1.4'

loop_
_exptl_crystal_face_index_h
_exptl_crystal_face_index_k
_exptl_crystal_face_index_l
_exptl_crystal_face_perp_dist
_exptl_oxdiff_crystal_face_indexfrac_h
_exptl_oxdiff_crystal_face_indexfrac_k
_exptl_oxdiff_crystal_face_indexfrac_l
_exptl_oxdiff_crystal_face_x
_exptl_oxdiff_crystal_face_y
_exptl_oxdiff_crystal_face_z
0 0 -1 0.0244 -0.0001 -0.0007 -0.9998 -0.0066 -0.0129 -0.0030
2 2 1 0.1241 2.0003 2.0006 0.9936 0.0475 -0.0244 0.0745
0 1 0 0.0773 -0.0003 0.9999 -0.0011 0.0193 -0.0092 -0.0029
-1 1 -1 0.0654 -1.0007 0.9991 -0.9989 0.0116 -0.0127 -0.0445
1 -1 1 0.0794 1.0007 -0.9991 0.9989 -0.0116 0.0127 0.0445
0 -1 0 0.0712 0.0003 -0.9999 0.0011 -0.0193 0.0092 0.0029
0 0 1 0.0434 0.0001 0.0007 0.9998 0.0066 0.0129 0.0030

loop_
_geom_angle_atom_site_label_1
_geom_angle_atom_site_label_2
_geom_angle_atom_site_label_3
_geom_angle
O7 Tm1 O3 74.2(3)
O7 Tm1 O5 114.9(3)
O3 Tm1 O5 142.8(3)
O7 Tm1 O1 142.4(3)
O3 Tm1 O1 115.8(3)
O5 Tm1 O1 80.0(4)
O7 Tm1 O6 73.6(3)
O3 Tm1 O6 140.1(3)
O5 Tm1 O6 73.4(3)
O1 Tm1 O6 78.8(4)
O7 Tm1 O2 76.1(4)
O3 Tm1 O2 74.1(3)
O5 Tm1 O2 142.2(3)
O1 Tm1 O2 72.8(3)
O6 Tm1 O2 75.9(3)
O7 Tm1 O4 140.2(3)
O3 Tm1 O4 73.7(3)
O5 Tm1 O4 79.5(3)
O1 Tm1 O4 74.2(3)
O6 Tm1 O4 144.5(3)
O2 Tm1 O4 116.2(3)
O7 Tm1 O8 73.2(3)
O3 Tm1 O8 75.9(3)
O5 Tm1 O8 73.2(3)
O1 Tm1 O8 143.3(3)
O6 Tm1 O8 115.6(3)
O2 Tm1 O8 141.7(3)
O4 Tm1 O8 76.7(3)
O9 Mo1 O1 104.9(6)
O9 Mo1 O16 103.6(5)
O1 Mo1 O16 98.2(5)
O9 Mo1 O10 99.0(5)
O1 Mo1 O10 93.6(5)
O16 Mo1 O10 150.8(5)
O9 Mo1 O34 94.0(5)
O1 Mo1 O34 159.1(4)
O16 Mo1 O34 85.8(5)
O10 Mo1 O34 74.3(4)
O9 Mo1 O17 166.5(5)
O1 Mo1 O17 87.6(4)
O16 Mo1 O17 79.2(4)
O10 Mo1 O17 74.7(4)
O34 Mo1 O17 73.0(4)
O9 Mo1 Mo4 136.5(4)
O1 Mo1 Mo4 84.9(3)
O16 Mo1 Mo4 33.1(3)
O10 Mo1 Mo4 123.0(3)
O34 Mo1 Mo4 87.6(3)
O17 Mo1 Mo4 48.2(3)
O2 Mo2 O11 107.7(5)
O2 Mo2 O12 99.0(4)
O11 Mo2 O12 99.1(5)
O2 Mo2 O10 96.0(5)
O11 Mo2 O10 98.3(5)
O12 Mo2 O10 152.3(4)
O2 Mo2 O17 90.5(4)
O11 Mo2 O17 161.8(5)
O12 Mo2 O17 78.4(4)
O10 Mo2 O17 78.2(4)
O2 Mo2 O35 165.8(4)
O11 Mo2 O35 86.5(5)
O12 Mo2 O35 79.8(4)
O10 Mo2 O35 79.9(5)
O17 Mo2 O35 75.3(4)
O13 Mo3 O3 105.3(5)
O13 Mo3 O14 102.8(5)
O3 Mo3 O14 98.4(4)
O13 Mo3 O12 100.5(5)
O3 Mo3 O12 95.1(4)
O14 Mo3 O12 148.9(4)
O13 Mo3 O32 94.7(4)
O3 Mo3 O32 158.4(4)
O14 Mo3 O32 84.7(4)
O12 Mo3 O32 73.0(4)
O13 Mo3 O17 167.4(5)
O3 Mo3 O17 86.8(4)
O14 Mo3 O17 78.8(4)
O12 Mo3 O17 74.1(4)
O32 Mo3 O17 72.8(4)
O13 Mo3 Mo4 135.7(4)
O3 Mo3 Mo4 83.7(3)
O14 Mo3 Mo4 33.3(3)
O12 Mo3 Mo4 122.2(3)
O32 Mo3 Mo4 87.6(3)
O17 Mo3 Mo4 48.1(3)
O15 Mo4 O4 105.1(5)
O15 Mo4 O16 103.1(5)
O4 Mo4 O16 95.3(5)
O15 Mo4 O14 103.0(5)
O4 Mo4 O14 96.7(4)
O16 Mo4 O14 147.2(5)
O15 Mo4 O33 97.4(5)
O4 Mo4 O33 157.6(4)
O16 Mo4 O33 78.8(5)
O14 Mo4 O33 78.6(4)
O15 Mo4 O17 167.9(5)
O4 Mo4 O17 87.1(4)
O16 Mo4 O17 75.2(4)
O14 Mo4 O17 75.1(4)
O33 Mo4 O17 70.5(4)
O15 Mo4 Mo1 134.8(4)
O4 Mo4 Mo1 82.9(3)
O16 Mo4 Mo1 31.9(3)
O14 Mo4 Mo1 120.5(3)
O33 Mo4 Mo1 80.8(3)
O17 Mo4 Mo1 45.4(2)
O15 Mo4 Mo3 134.4(4)
O4 Mo4 Mo3 83.2(3)
O16 Mo4 Mo3 120.9(3)
O14 Mo4 Mo3 31.8(3)
O33 Mo4 Mo3 81.6(3)
O17 Mo4 Mo3 45.8(2)
Mo1 Mo4 Mo3 90.31(4)
O18 Mo5 O5 105.6(5)
O18 Mo5 O19 102.7(5)
O5 Mo5 O19 98.7(5)
O18 Mo5 O25 100.7(5)
O5 Mo5 O25 95.5(4)
O19 Mo5 O25 148.1(4)
O18 Mo5 O37 94.4(5)
O5 Mo5 O37 158.5(4)
O19 Mo5 O37 84.1(4)
O25 Mo5 O37 72.7(4)
O18 Mo5 O26 166.5(5)
O5 Mo5 O26 87.6(4)
O19 Mo5 O26 77.6(4)
O25 Mo5 O26 74.7(4)
O37 Mo5 O26 72.1(4)
O18 Mo5 Mo8 134.8(4)
O5 Mo5 Mo8 81.4(3)
O19 Mo5 Mo8 120.6(3)
O25 Mo5 Mo8 34.4(3)
O37 Mo5 Mo8 79.0(3)
O26 Mo5 Mo8 43.1(3)
O18 Mo5 Mo6 134.9(4)
O5 Mo5 Mo6 84.6(3)
O19 Mo5 Mo6 32.5(3)
O25 Mo5 Mo6 122.3(3)
O37 Mo5 Mo6 86.8(3)
O26 Mo5 Mo6 47.6(3)
Mo8 Mo5 Mo6 89.69(5)
O20 Mo6 O6 106.1(6)
O20 Mo6 O19 102.6(5)
O6 Mo6 O19 95.6(5)
O20 Mo6 O21 102.8(5)
O6 Mo6 O21 95.8(5)
O19 Mo6 O21 148.0(5)
O20 Mo6 O38 96.4(5)
O6 Mo6 O38 157.6(5)
O19 Mo6 O38 79.1(5)
O21 Mo6 O38 79.0(4)
O20 Mo6 O26 167.3(5)
O6 Mo6 O26 86.7(4)
O19 Mo6 O26 75.6(4)
O21 Mo6 O26 75.3(4)
O38 Mo6 O26 70.9(4)
O20 Mo6 Mo7 134.8(4)
O6 Mo6 Mo7 82.7(3)
O19 Mo6 Mo7 120.9(3)
O21 Mo6 Mo7 32.2(3)
O38 Mo6 Mo7 81.5(3)
O26 Mo6 Mo7 45.3(2)
O20 Mo6 Mo5 134.3(4)
O6 Mo6 Mo5 82.1(4)
O19 Mo6 Mo5 32.0(3)
O21 Mo6 Mo5 121.4(3)
O38 Mo6 Mo5 82.2(3)
O26 Mo6 Mo5 46.1(2)
Mo7 Mo6 Mo5 90.46(5)
O22 Mo7 O7 104.5(5)
O22 Mo7 O21 104.3(5)
O7 Mo7 O21 97.9(4)
O22 Mo7 O23 100.0(5)
O7 Mo7 O23 94.6(4)
O21 Mo7 O23 148.8(4)
O22 Mo7 O39 95.6(5)
O7 Mo7 O39 158.0(4)
O21 Mo7 O39 85.4(4)
O23 Mo7 O39 72.9(4)
O22 Mo7 O26 167.9(5)
O7 Mo7 O26 86.6(4)
O21 Mo7 O26 78.4(4)
O23 Mo7 O26 73.9(4)
O39 Mo7 O26 72.7(4)
O22 Mo7 Mo6 136.9(4)
O7 Mo7 Mo6 83.9(3)
O21 Mo7 Mo6 33.0(3)
O23 Mo7 Mo6 121.7(3)
O39 Mo7 Mo6 87.5(3)
O26 Mo7 Mo6 47.8(3)
O24 Mo8 O8 108.0(5)
O24 Mo8 O23 97.2(5)
O8 Mo8 O23 98.8(4)
O24 Mo8 O25 98.7(5)
O8 Mo8 O25 98.9(4)
O23 Mo8 O25 151.2(4)
O24 Mo8 O26 160.3(4)
O8 Mo8 O26 91.6(4)
O23 Mo8 O26 78.0(4)
O25 Mo8 O26 78.8(4)
O24 Mo8 O44 85.5(4)
O8 Mo8 O44 166.4(4)
O23 Mo8 O44 78.7(4)
O25 Mo8 O44 78.8(4)
O26 Mo8 O44 74.8(4)
O24 Mo8 Mo5 134.3(3)
O8 Mo8 Mo5 85.4(3)
O23 Mo8 Mo5 124.3(3)
O25 Mo8 Mo5 35.6(3)
O26 Mo8 Mo5 46.3(2)
O44 Mo8 Mo5 85.2(3)
O48 Mo9 O27 106.4(6)
O48 Mo9 O28 102.8(6)
O27 Mo9 O28 100.9(6)
O48 Mo9 O34 96.0(5)
O27 Mo9 O34 99.1(6)
O28 Mo9 O34 147.4(4)
O48 Mo9 O35 97.2(5)
O27 Mo9 O35 155.9(5)
O28 Mo9 O35 78.4(4)
O34 Mo9 O35 73.0(4)
O48 Mo9 O10 163.4(5)
O27 Mo9 O10 86.0(5)
O28 Mo9 O10 85.3(5)
O34 Mo9 O10 70.6(4)
O35 Mo9 O10 69.9(4)
O29 Mo10 O45 105.3(7)
O29 Mo10 O30 103.6(5)
O45 Mo10 O30 100.4(5)
O29 Mo10 O28 103.5(5)
O45 Mo10 O28 98.7(6)
O30 Mo10 O28 141.2(5)
O29 Mo10 O11 89.1(5)
O45 Mo10 O11 165.6(5)
O30 Mo10 O11 76.4(4)
O28 Mo10 O11 76.8(5)
O31 Mo11 O46 106.5(6)
O31 Mo11 O30 102.0(5)
O46 Mo11 O30 101.7(5)
O31 Mo11 O32 99.8(5)
O46 Mo11 O32 96.1(5)
O30 Mo11 O32 146.6(4)
O31 Mo11 O12 89.8(5)
O46 Mo11 O12 160.5(5)
O30 Mo11 O12 84.9(4)
O32 Mo11 O12 70.0(4)
O31 Mo11 O35 159.2(5)
O46 Mo11 O35 93.7(5)
O30 Mo11 O35 77.8(4)
O32 Mo11 O35 72.9(4)
O12 Mo11 O35 69.5(3)
O47 Mo12 O33 104.7(5)
O47 Mo12 O34 100.4(5)
O33 Mo12 O34 95.6(5)
O47 Mo12 O32 102.8(5)
O33 Mo12 O32 97.1(5)
O34 Mo12 O32 149.7(4)
O47 Mo12 O35 100.2(5)
O33 Mo12 O35 155.1(5)
O34 Mo12 O35 78.4(4)
O32 Mo12 O35 78.6(4)
O47 Mo12 O17 174.8(5)
O33 Mo12 O17 80.3(4)
O34 Mo12 O17 77.4(4)
O32 Mo12 O17 77.8(4)
O35 Mo12 O17 74.8(4)
O36 Mo13 O49 105.0(6)
O36 Mo13 O43 102.3(5)
O49 Mo13 O43 101.8(6)
O36 Mo13 O37 98.9(6)
O49 Mo13 O37 96.6(6)
O43 Mo13 O37 147.1(4)
O36 Mo13 O44 159.0(5)
O49 Mo13 O44 95.3(5)
O43 Mo13 O44 78.1(4)
O37 Mo13 O44 73.3(4)
O36 Mo13 O25 89.0(5)
O49 Mo13 O25 162.8(5)
O43 Mo13 O25 84.5(4)
O37 Mo13 O25 71.0(4)
O44 Mo13 O25 70.1(3)
O50 Mo14 O38 104.1(6)
O50 Mo14 O39 101.9(5)
O38 Mo14 O39 96.6(5)
O50 Mo14 O37 101.0(5)
O38 Mo14 O37 96.4(5)
O39 Mo14 O37 149.9(4)
O50 Mo14 O44 99.6(5)
O38 Mo14 O44 156.3(5)
O39 Mo14 O44 79.2(4)
O37 Mo14 O44 78.1(4)
O50 Mo14 O26 175.2(5)
O38 Mo14 O26 80.6(5)
O39 Mo14 O26 77.1(4)
O37 Mo14 O26 78.4(4)
O44 Mo14 O26 75.6(4)
O51 Mo15 O40 105.4(6)
O51 Mo15 O41 103.0(6)
O40 Mo15 O41 104.0(6)
O51 Mo15 O39 95.0(5)
O40 Mo15 O39 99.7(5)
O41 Mo15 O39 145.0(4)
O51 Mo15 O23 160.5(5)
O40 Mo15 O23 90.1(5)
O41 Mo15 O23 84.2(4)
O39 Mo15 O23 70.2(4)
O51 Mo15 O44 94.4(5)
O40 Mo15 O44 159.3(5)
O41 Mo15 O44 76.5(4)
O39 Mo15 O44 72.3(4)
O23 Mo15 O44 69.3(4)
O42 Mo16 O52 104.5(7)
O42 Mo16 O41 105.4(6)
O52 Mo16 O41 100.6(6)
O42 Mo16 O43 103.5(5)
O52 Mo16 O43 97.1(6)
O41 Mo16 O43 140.9(5)
O42 Mo16 O24 90.0(6)
O52 Mo16 O24 165.4(6)
O41 Mo16 O24 76.2(4)
O43 Mo16 O24 77.9(4)
Mo1 O1 Tm1 131.5(5)
Mo2 O2 Tm1 129.1(5)
Mo3 O3 Tm1 132.6(5)
Mo4 O4 Tm1 131.9(5)
Mo5 O5 Tm1 132.3(5)
Mo6 O6 Tm1 133.2(6)
Mo7 O7 Tm1 133.8(5)
Mo8 O8 Tm1 128.4(5)
Mo2 O10 Mo1 110.2(6)
Mo2 O10 Mo9 107.3(5)
Mo1 O10 Mo9 101.7(4)
Mo2 O11 Mo10 114.2(5)
Mo2 O12 Mo3 110.9(5)
Mo2 O12 Mo11 108.5(4)
Mo3 O12 Mo11 102.7(4)
Mo3 O14 Mo4 114.9(5)
Mo1 O16 Mo4 115.0(5)
Mo2 O17 Mo1 92.3(3)
Mo2 O17 Mo12 103.0(4)
Mo1 O17 Mo12 97.1(4)
Mo2 O17 Mo3 91.4(4)
Mo1 O17 Mo3 164.4(6)
Mo12 O17 Mo3 96.8(4)
Mo2 O17 Mo4 165.1(5)
Mo1 O17 Mo4 86.4(4)
Mo12 O17 Mo4 91.8(4)
Mo3 O17 Mo4 86.1(3)
Mo5 O19 Mo6 115.5(5)
Mo7 O21 Mo6 114.8(5)
Mo8 O23 Mo7 110.3(5)
Mo8 O23 Mo15 110.8(5)
Mo7 O23 Mo15 102.3(4)
Mo8 O24 Mo16 116.0(5)
Mo8 O25 Mo5 109.9(5)
Mo8 O25 Mo13 108.8(4)
Mo5 O25 Mo13 102.9(4)
Mo8 O26 Mo14 103.3(4)
Mo8 O26 Mo7 92.0(4)
Mo14 O26 Mo7 97.3(3)
Mo8 O26 Mo5 90.6(3)
Mo14 O26 Mo5 97.7(4)
Mo7 O26 Mo5 163.7(5)
Mo8 O26 Mo6 164.5(5)
Mo14 O26 Mo6 92.2(3)
Mo7 O26 Mo6 86.9(3)
Mo5 O26 Mo6 86.3(3)
Mo9 O28 Mo10 119.0(6)
Mo11 O30 Mo10 119.8(6)
Mo12 O32 Mo11 108.1(5)
Mo12 O32 Mo3 109.8(5)
Mo11 O32 Mo3 105.7(4)
Mo12 O33 Mo4 117.4(5)
Mo12 O34 Mo9 107.7(5)
Mo12 O34 Mo1 109.8(5)
Mo9 O34 Mo1 105.4(4)
Mo12 O35 Mo2 106.9(5)
Mo12 O35 Mo9 92.7(4)
Mo2 O35 Mo9 99.4(4)
Mo12 O35 Mo11 92.1(4)
Mo2 O35 Mo11 98.4(4)
Mo9 O35 Mo11 159.2(5)
Mo14 O37 Mo13 108.1(6)
Mo14 O37 Mo5 109.3(5)
Mo13 O37 Mo5 105.2(5)
Mo14 O38 Mo6 116.3(5)
Mo14 O39 Mo15 108.3(5)
Mo14 O39 Mo7 110.3(4)
Mo15 O39 Mo7 105.3(4)
Mo15 O41 Mo16 122.2(6)
Mo13 O43 Mo16 119.6(5)
Mo14 O44 Mo8 106.3(4)
Mo14 O44 Mo13 92.8(4)
Mo8 O44 Mo13 99.1(4)
Mo14 O44 Mo15 92.4(4)
Mo8 O44 Mo15 97.6(4)
Mo13 O44 Mo15 160.4(5)
C5 N1 C13 104.1(12)
C5 N1 C1 114.2(14)
C13 N1 C1 108.9(15)
C5 N1 C9 112.6(18)
C13 N1 C9 112.4(14)
C1 N1 C9 104.7(14)
C2 C1 N1 113.4(14)
C2 C1 H1A 108.9
N1 C1 H1A 108.9
C2 C1 H1B 108.9
N1 C1 H1B 108.9
H1A C1 H1B 107.7
C1 C2 C3 111.6(15)
C1 C2 H2A 109.3
C3 C2 H2A 109.3
C1 C2 H2B 109.3
C3 C2 H2B 109.3
H2A C2 H2B 108.0
C2 C3 C4 113.2(15)
C2 C3 H3A 108.9
C4 C3 H3A 108.9
C2 C3 H3B 108.9
C4 C3 H3B 108.9
H3A C3 H3B 107.7
C3 C4 H4A 109.5
C3 C4 H4B 109.5
H4A C4 H4B 109.5
C3 C4 H4C 109.5
H4A C4 H4C 109.5
H4B C4 H4C 109.5
N1 C5 C6 118.9(14)
N1 C5 H5A 107.6
C6 C5 H5A 107.6
N1 C5 H5B 107.6
C6 C5 H5B 107.6
H5A C5 H5B 107.0
C5 C6 C7 111.5(14)
C5 C6 H6A 109.3
C7 C6 H6A 109.3
C5 C6 H6B 109.3
C7 C6 H6B 109.3
H6A C6 H6B 108.0
C8 C7 C6 111.9(18)
C8 C7 H7A 109.2
C6 C7 H7A 109.2
C8 C7 H7B 109.2
C6 C7 H7B 109.2
H7A C7 H7B 107.9
C7 C8 H8A 109.5
C7 C8 H8B 109.5
H8A C8 H8B 109.5
C7 C8 H8C 109.5
H8A C8 H8C 109.5
H8B C8 H8C 109.5
N1 C9 C10 112.2(16)
N1 C9 H9A 109.2
C10 C9 H9A 109.2
N1 C9 H9B 109.2
C10 C9 H9B 109.2
H9A C9 H9B 107.9
C11 C10 C9 113(2)
C11 C10 H10A 109.0
C9 C10 H10A 109.0
C11 C10 H10B 109.0
C9 C10 H10B 109.0
H10A C10 H10B 107.8
C10 C11 C12 112(3)
C10 C11 H11A 109.2
C12 C11 H11A 109.2
C10 C11 H11B 109.2
C12 C11 H11B 109.2
H11A C11 H11B 107.9
C11 C12 H12A 109.5
C11 C12 H12B 109.5
H12A C12 H12B 109.5
C11 C12 H12C 109.5
H12A C12 H12C 109.5
H12B C12 H12C 109.5
N1 C13 C14 113.5(14)
N1 C13 H13A 108.9
C14 C13 H13A 108.9
N1 C13 H13B 108.9
C14 C13 H13B 108.9
H13A C13 H13B 107.7
C15 C14 C13 111.9(16)
C15 C14 H14A 109.2
C13 C14 H14A 109.2
C15 C14 H14B 109.2
C13 C14 H14B 109.2
H14A C14 H14B 107.9
C14 C15 C16 112(2)
C14 C15 H15A 109.3
C16 C15 H15A 109.3
C14 C15 H15B 109.3
C16 C15 H15B 109.3
H15A C15 H15B 108.0
C15 C16 H16A 109.5
C15 C16 H16B 109.5
H16A C16 H16B 109.5
C15 C16 H16C 109.5
H16A C16 H16C 109.5
H16B C16 H16C 109.5
C21 N2 C17 108(2)
C21 N2 C29 108.9(16)
C17 N2 C29 108.4(16)
C21 N2 C25 119(2)
C17 N2 C25 106.8(15)
C29 N2 C25 105.4(19)
N2 C17 C18 115.0(16)
N2 C17 H17A 108.5
C18 C17 H17A 108.5
N2 C17 H17B 108.5
C18 C17 H17B 108.5
H17A C17 H17B 107.5
C19 C18 C17 112.1(18)
C19 C18 H18A 109.2
C17 C18 H18A 109.2
C19 C18 H18B 109.2
C17 C18 H18B 109.2
H18A C18 H18B 107.9
C20 C19 C18 114(2)
C20 C19 H19A 108.7
C18 C19 H19A 108.7
C20 C19 H19B 108.7
C18 C19 H19B 108.7
H19A C19 H19B 107.6
C19 C20 H20A 109.5
C19 C20 H20B 109.5
H20A C20 H20B 109.5
C19 C20 H20C 109.5
H20A C20 H20C 109.5
H20B C20 H20C 109.5
N2 C21 C22 109(2)
N2 C21 H21A 109.8
C22 C21 H21A 109.8
N2 C21 H21B 109.8
C22 C21 H21B 109.8
H21A C21 H21B 108.2
C21 C22 C23 104(2)
C21 C22 H22A 111.0
C23 C22 H22A 111.0
C21 C22 H22B 111.0
C23 C22 H22B 111.0
H22A C22 H22B 109.0
C22 C23 C24 107(3)
C22 C23 H23A 110.4
C24 C23 H23A 110.4
C22 C23 H23B 110.4
C24 C23 H23B 110.4
H23A C23 H23B 108.6
C23 C24 H24A 109.5
C23 C24 H24B 109.5
H24A C24 H24B 109.5
C23 C24 H24C 109.5
H24A C24 H24C 109.5
H24B C24 H24C 109.5
C26 C25 N2 109(2)
C26 C25 H25A 109.8
N2 C25 H25A 109.8
C26 C25 H25B 109.8
N2 C25 H25B 109.8
H25A C25 H25B 108.2
C25 C26 C27 113(2)
C25 C26 H26A 108.9
C27 C26 H26A 108.9
C25 C26 H26B 108.9
C27 C26 H26B 108.9
H26A C26 H26B 107.7
C26 C27 C28 104(3)
C26 C27 H27A 110.9
C28 C27 H27A 110.9
C26 C27 H27B 110.9
C28 C27 H27B 110.9
H27A C27 H27B 108.9
C27 C28 H28A 109.5
C27 C28 H28B 109.5
H28A C28 H28B 109.5
C27 C28 H28C 109.5
H28A C28 H28C 109.5
H28B C28 H28C 109.5
C30 C29 N2 120.0(18)
C30 C29 H29A 107.3
N2 C29 H29A 107.3
C30 C29 H29B 107.3
N2 C29 H29B 107.3
H29A C29 H29B 106.9
C31 C30 C29 125(2)
C31 C30 H30A 106.0
C29 C30 H30A 106.0
C31 C30 H30B 106.0
C29 C30 H30B 106.0
H30A C30 H30B 106.3
C30 C31 C32 97.3(15)
C30 C31 H31A 112.3
C32 C31 H31A 112.3
C30 C31 H31B 112.3
C32 C31 H31B 112.3
H31A C31 H31B 109.9
C31 C32 H32A 109.5
C31 C32 H32B 109.5
H32A C32 H32B 109.5
C31 C32 H32C 109.5
H32A C32 H32C 109.5
H32B C32 H32C 109.5
C45 N3 C41 111.7(16)
C45 N3 C37 107.1(13)
C41 N3 C37 113.4(17)
C45 N3 C33 111.6(16)
C41 N3 C33 103.9(13)
C37 N3 C33 109.1(15)
C34 C33 N3 115.7(14)
C34 C33 H33A 108.3
N3 C33 H33A 108.3
C34 C33 H33B 108.3
N3 C33 H33B 108.3
H33A C33 H33B 107.4
C35 C34 C33 114(2)
C35 C34 H34A 108.7
C33 C34 H34A 108.7
C35 C34 H34B 108.7
C33 C34 H34B 108.7
H34A C34 H34B 107.6
C36 C35 C34 121(3)
C36 C35 H35A 107.1
C34 C35 H35A 107.1
C36 C35 H35B 107.1
C34 C35 H35B 107.1
H35A C35 H35B 106.8
C35 C36 H36A 109.5
C35 C36 H36B 109.5
H36A C36 H36B 109.5
C35 C36 H36C 109.5
H36A C36 H36C 109.5
H36B C36 H36C 109.5
C38 C37 N3 114.6(14)
C38 C37 H37A 108.6
N3 C37 H37A 108.6
C38 C37 H37B 108.6
N3 C37 H37B 108.6
H37A C37 H37B 107.6
C37 C38 C39 109.3(16)
C37 C38 H38A 109.8
C39 C38 H38A 109.8
C37 C38 H38B 109.8
C39 C38 H38B 109.8
H38A C38 H38B 108.3
C40 C39 C38 111.2(18)
C40 C39 H39A 109.4
C38 C39 H39A 109.4
C40 C39 H39B 109.4
C38 C39 H39B 109.4
H39A C39 H39B 108.0
C39 C40 H40A 109.5
C39 C40 H40B 109.5
H40A C40 H40B 109.5
C39 C40 H40C 109.5
H40A C40 H40C 109.5
H40B C40 H40C 109.5
N3 C41 C42 114.3(15)
N3 C41 H41A 108.7
C42 C41 H41A 108.7
N3 C41 H41B 108.7
C42 C41 H41B 108.7
H41A C41 H41B 107.6
C41 C42 C43 114(2)
C41 C42 H42A 108.8
C43 C42 H42A 108.8
C41 C42 H42B 108.8
C43 C42 H42B 108.8
H42A C42 H42B 107.7
C44 C43 C42 114(2)
C44 C43 H43A 108.7
C42 C43 H43A 108.7
C44 C43 H43B 108.7
C42 C43 H43B 108.7
H43A C43 H43B 107.6
C43 C44 H44A 109.5
C43 C44 H44B 109.5
H44A C44 H44B 109.5
C43 C44 H44C 109.5
H44A C44 H44C 109.5
H44B C44 H44C 109.5
N3 C45 C46 116.8(16)
N3 C45 H45A 108.1
C46 C45 H45A 108.1
N3 C45 H45B 108.1
C46 C45 H45B 108.1
H45A C45 H45B 107.3
C47 C46 C45 111.9(18)
C47 C46 H46A 109.2
C45 C46 H46A 109.2
C47 C46 H46B 109.2
C45 C46 H46B 109.2
H46A C46 H46B 107.9
C46 C47 C48 109(3)
C46 C47 H47A 109.9
C48 C47 H47A 109.9
C46 C47 H47B 109.9
C48 C47 H47B 109.9
H47A C47 H47B 108.3
C47 C48 H48A 109.5
C47 C48 H48B 109.5
H48A C48 H48B 109.5
C47 C48 H48C 109.5
H48A C48 H48C 109.5
H48B C48 H48C 109.5
C61 N4 C57 112.7(19)
C61 N4 C53 105.4(16)
C57 N4 C53 112(2)
C61 N4 C49 113(2)
C57 N4 C49 105.3(16)
C53 N4 C49 109.3(16)
N4 C49 C50 116.5(16)
N4 C49 H49A 108.2
C50 C49 H49A 108.2
N4 C49 H49B 108.2
C50 C49 H49B 108.2
H49A C49 H49B 107.3
C51 C50 C49 111.1(19)
C51 C50 H50A 109.4
C49 C50 H50A 109.4
C51 C50 H50B 109.4
C49 C50 H50B 109.4
H50A C50 H50B 108.0
C50 C51 C52 117(2)
C50 C51 H51A 107.9
C52 C51 H51A 107.9
C50 C51 H51B 107.9
C52 C51 H51B 107.9
H51A C51 H51B 107.2
C51 C52 H52A 109.5
C51 C52 H52B 109.5
H52A C52 H52B 109.5
C51 C52 H52C 109.5
H52A C52 H52C 109.5
H52B C52 H52C 109.5
N4 C53 C54 117.6(18)
N4 C53 H53A 107.9
C54 C53 H53A 107.9
N4 C53 H53B 107.9
C54 C53 H53B 107.9
H53A C53 H53B 107.2
C55 C54 C53 117(2)
C55 C54 H54A 108.1
C53 C54 H54A 108.1
C55 C54 H54B 108.1
C53 C54 H54B 108.1
H54A C54 H54B 107.3
C56 C55 C54 110(3)
C56 C55 H55A 109.7
C54 C55 H55A 109.7
C56 C55 H55B 109.7
C54 C55 H55B 109.7
H55A C55 H55B 108.2
C55 C56 H56A 109.5
C55 C56 H56B 109.5
H56A C56 H56B 109.5
C55 C56 H56C 109.5
H56A C56 H56C 109.5
H56B C56 H56C 109.5
N4 C57 C58 114.9(19)
N4 C57 H57A 108.5
C58 C57 H57A 108.5
N4 C57 H57B 108.5
C58 C57 H57B 108.5
H57A C57 H57B 107.5
C57 C58 C59 100.8(19)
C57 C58 H58A 111.6
C59 C58 H58A 111.6
C57 C58 H58B 111.6
C59 C58 H58B 111.6
H58A C58 H58B 109.4
C60 C59 C58 105(3)
C60 C59 H59A 110.7
C58 C59 H59A 110.7
C60 C59 H59B 110.7
C58 C59 H59B 110.7
H59A C59 H59B 108.8
C59 C60 H60A 109.5
C59 C60 H60B 109.5
H60A C60 H60B 109.5
C59 C60 H60C 109.5
H60A C60 H60C 109.5
H60B C60 H60C 109.5
N4 C61 C62 116.7(19)
N4 C61 H61A 108.1
C62 C61 H61A 108.1
N4 C61 H61B 108.1
C62 C61 H61B 108.1
H61A C61 H61B 107.3
C63 C62 C61 110(2)
C63 C62 H62A 109.7
C61 C62 H62A 109.7
C63 C62 H62B 109.7
C61 C62 H62B 109.7
H62A C62 H62B 108.2
C62 C63 C64 109(3)
C62 C63 H63A 109.8
C64 C63 H63A 109.8
C62 C63 H63B 109.8
C64 C63 H63B 109.8
H63A C63 H63B 108.2
C63 C64 H64A 109.5
C63 C64 H64B 109.5
H64A C64 H64B 109.5
C63 C64 H64C 109.5
H64A C64 H64C 109.5
H64B C64 H64C 109.5
C69 N5 C73 108(3)
C69 N5 C77 108(3)
C73 N5 C77 108(3)
C69 N5 C65 116(3)
C73 N5 C65 111(3)
C77 N5 C65 106(2)
C66 C65 N5 113(2)
C66 C65 H65A 109.0
N5 C65 H65A 109.0
C66 C65 H65B 109.0
N5 C65 H65B 109.0
H65A C65 H65B 107.8
C67 C66 C65 111(3)
C67 C66 H66A 109.4
C65 C66 H66A 109.4
C67 C66 H66B 109.4
C65 C66 H66B 109.4
H66A C66 H66B 108.0
C66 C67 C68 95.6(14)
C66 C67 H67A 112.6
C68 C67 H67A 112.6
C66 C67 H67B 112.6
C68 C67 H67B 112.6
H67A C67 H67B 110.1
C67 C68 H68A 109.5
C67 C68 H68B 109.5
H68A C68 H68B 109.5
C67 C68 H68C 109.5
H68A C68 H68C 109.5
H68B C68 H68C 109.5
N5 C69 C70 113(3)
N5 C69 H69A 109.1
C70 C69 H69A 109.1
N5 C69 H69B 109.1
C70 C69 H69B 109.1
H69A C69 H69B 107.8
C71 C70 C69 101(3)
C71 C70 H70A 111.6
C69 C70 H70A 111.6
C71 C70 H70B 111.6
C69 C70 H70B 111.6
H70A C70 H70B 109.4
C72 C71 C70 115(3)
C72 C71 H71A 108.5
C70 C71 H71A 108.5
C72 C71 H71B 108.5
C70 C71 H71B 108.5
H71A C71 H71B 107.5
C71 C72 H72A 109.5
C71 C72 H72B 109.5
H72A C72 H72B 109.5
C71 C72 H72C 109.5
H72A C72 H72C 109.5
H72B C72 H72C 109.5
C74 C73 N5 109(2)
C74 C73 H73A 110.0
N5 C73 H73A 110.0
C74 C73 H73B 110.0
N5 C73 H73B 110.0
H73A C73 H73B 108.4
C73 C74 C75 101(3)
C73 C74 H74A 111.7
C75 C74 H74A 111.7
C73 C74 H74B 111.7
C75 C74 H74B 111.7
H74A C74 H74B 109.4
C74 C75 C76 141(4)
C74 C75 H75A 101.9
C76 C75 H75A 101.9
C74 C75 H75B 101.9
C76 C75 H75B 101.9
H75A C75 H75B 104.7
C75 C76 H76A 109.5
C75 C76 H76B 109.5
H76A C76 H76B 109.5
C75 C76 H76C 109.5
H76A C76 H76C 109.5
H76B C76 H76C 109.5
N5 C77 C78 117(3)
N5 C77 H77A 108.0
C78 C77 H77A 108.0
N5 C77 H77B 108.0
C78 C77 H77B 108.0
H77A C77 H77B 107.2
C79 C78 C77 117(3)
C79 C78 H78A 108.0
C77 C78 H78A 108.0
C79 C78 H78B 108.0
C77 C78 H78B 108.0
H78A C78 H78B 107.3
C78 C79 C80 125(4)
C78 C79 H79A 106.2
C80 C79 H79A 106.2
C78 C79 H79B 106.2
C80 C79 H79B 106.2
H79A C79 H79B 106.4
C79 C80 H80A 109.5
C79 C80 H80B 109.5
H80A C80 H80B 109.5
C79 C80 H80C 109.5
H80A C80 H80C 109.5
H80B C80 H80C 109.5

loop_
_geom_bond_atom_site_label_1
_geom_bond_atom_site_label_2
_geom_bond_distance
Tm1 O7 2.321(10)
Tm1 O3 2.327(9)
Tm1 O5 2.338(10)
Tm1 O1 2.343(10)
Tm1 O6 2.371(10)
Tm1 O2 2.376(11)
Tm1 O4 2.379(9)
Tm1 O8 2.380(10)
Mo1 O9 1.697(11)
Mo1 O1 1.747(11)
Mo1 O16 1.873(10)
Mo1 O10 1.998(12)
Mo1 O34 2.228(12)
Mo1 O17 2.292(9)
Mo1 Mo4 3.2154(19)
Mo2 O2 1.716(11)
Mo2 O11 1.718(10)
Mo2 O12 1.921(9)
Mo2 O10 1.944(10)
Mo2 O17 2.189(10)
Mo2 O35 2.234(11)
Mo3 O13 1.681(10)
Mo3 O3 1.752(9)
Mo3 O14 1.870(10)
Mo3 O12 1.992(10)
Mo3 O32 2.234(9)
Mo3 O17 2.313(9)
Mo3 Mo4 3.2198(18)
Mo4 O15 1.679(11)
Mo4 O4 1.726(9)
Mo4 O16 1.939(11)
Mo4 O14 1.949(10)
Mo4 O33 2.186(11)
Mo4 O17 2.403(11)
Mo5 O18 1.705(11)
Mo5 O5 1.749(10)
Mo5 O19 1.889(10)
Mo5 O25 1.991(10)
Mo5 O37 2.276(13)
Mo5 O26 2.324(9)
Mo5 Mo8 3.2147(17)
Mo5 Mo6 3.2194(19)
Mo6 O20 1.681(11)
Mo6 O6 1.734(10)
Mo6 O19 1.917(10)
Mo6 O21 1.928(11)
Mo6 O38 2.189(13)
Mo6 O26 2.384(11)
Mo6 Mo7 3.2150(19)
Mo7 O22 1.677(11)
Mo7 O7 1.749(10)
Mo7 O21 1.888(10)
Mo7 O23 2.015(11)
Mo7 O39 2.211(10)
Mo7 O26 2.290(9)
Mo8 O24 1.706(11)
Mo8 O8 1.725(10)
Mo8 O23 1.917(10)
Mo8 O25 1.934(10)
Mo8 O26 2.196(10)
Mo8 O44 2.268(11)
Mo9 O48 1.700(13)
Mo9 O27 1.707(13)
Mo9 O28 1.898(12)
Mo9 O34 2.035(11)
Mo9 O35 2.329(10)
Mo9 O10 2.368(13)
Mo10 O29 1.659(11)
Mo10 O45 1.710(12)
Mo10 O30 1.918(11)
Mo10 O28 1.937(12)
Mo10 O11 2.411(12)
Mo11 O31 1.683(11)
Mo11 O46 1.707(10)
Mo11 O30 1.890(11)
Mo11 O32 2.023(11)
Mo11 O12 2.347(11)
Mo11 O35 2.352(10)
Mo12 O47 1.682(11)
Mo12 O33 1.763(11)
Mo12 O34 1.977(10)
Mo12 O32 1.981(10)
Mo12 O35 2.143(11)
Mo12 O17 2.303(11)
Mo13 O36 1.689(12)
Mo13 O49 1.690(13)
Mo13 O43 1.909(11)
Mo13 O37 1.999(11)
Mo13 O44 2.318(10)
Mo13 O25 2.347(11)
Mo14 O50 1.685(11)
Mo14 O38 1.769(12)
Mo14 O39 1.975(11)
Mo14 O37 1.979(11)
Mo14 O44 2.127(11)
Mo14 O26 2.290(9)
Mo15 O51 1.700(12)
Mo15 O40 1.701(11)
Mo15 O41 1.887(12)
Mo15 O39 2.037(11)
Mo15 O23 2.318(11)
Mo15 O44 2.374(10)
Mo16 O42 1.691(13)
Mo16 O52 1.729(13)
Mo16 O41 1.904(12)
Mo16 O43 1.922(10)
Mo16 O24 2.369(10)
N1 C5 1.48(2)
N1 C13 1.54(2)
N1 C1 1.54(2)
N1 C9 1.54(2)
C1 C2 1.49(3)
C1 H1A 0.9700
C1 H1B 0.9700
C2 C3 1.51(2)
C2 H2A 0.9700
C2 H2B 0.9700
C3 C4 1.52(2)
C3 H3A 0.9700
C3 H3B 0.9700
C4 H4A 0.9600
C4 H4B 0.9600
C4 H4C 0.9600
C5 C6 1.53(2)
C5 H5A 0.9700
C5 H5B 0.9700
C6 C7 1.55(3)
C6 H6A 0.9700
C6 H6B 0.9700
C7 C8 1.53(2)
C7 H7A 0.9700
C7 H7B 0.9700
C8 H8A 0.9600
C8 H8B 0.9600
C8 H8C 0.9600
C9 C10 1.56(3)
C9 H9A 0.9700
C9 H9B 0.9700
C10 C11 1.46(3)
C10 H10A 0.9700
C10 H10B 0.9700
C11 C12 1.513(19)
C11 H11A 0.9700
C11 H11B 0.9700
C12 H12A 0.9600
C12 H12B 0.9600
C12 H12C 0.9600
C13 C14 1.57(3)
C13 H13A 0.9700
C13 H13B 0.9700
C14 C15 1.48(3)
C14 H14A 0.9700
C14 H14B 0.9700
C15 C16 1.51(4)
C15 H15A 0.9700
C15 H15B 0.9700
C16 H16A 0.9600
C16 H16B 0.9600
C16 H16C 0.9600
N2 C21 1.45(3)
N2 C17 1.52(3)
N2 C29 1.584(16)
N2 C25 1.59(3)
C17 C18 1.61(3)
C17 H17A 0.9700
C17 H17B 0.9700
C18 C19 1.54(3)
C18 H18A 0.9700
C18 H18B 0.9700
C19 C20 1.46(3)
C19 H19A 0.9700
C19 H19B 0.9700
C20 H20A 0.9600
C20 H20B 0.9600
C20 H20C 0.9600
C21 C22 1.580(18)
C21 H21A 0.9700
C21 H21B 0.9700
C22 C23 1.59(4)
C22 H22A 0.9700
C22 H22B 0.9700
C23 C24 1.64(4)
C23 H23A 0.9700
C23 H23B 0.9700
C24 H24A 0.9600
C24 H24B 0.9600
C24 H24C 0.9600
C25 C26 1.38(3)
C25 H25A 0.9700
C25 H25B 0.9700
C26 C27 1.556(18)
C26 H26A 0.9700
C26 H26B 0.9700
C27 C28 1.57(5)
C27 H27A 0.9700
C27 H27B 0.9700
C28 H28A 0.9600
C28 H28B 0.9600
C28 H28C 0.9600
C29 C30 1.53(3)
C29 H29A 0.9700
C29 H29B 0.9700
C30 C31 1.524(18)
C30 H30A 0.9700
C30 H30B 0.9700
C31 C32 1.536(19)
C31 H31A 0.9700
C31 H31B 0.9700
C32 H32A 0.9600
C32 H32B 0.9600
C32 H32C 0.9600
N3 C45 1.50(2)
N3 C41 1.50(2)
N3 C37 1.54(2)
N3 C33 1.55(2)
C33 C34 1.51(3)
C33 H33A 0.9700
C33 H33B 0.9700
C34 C35 1.49(3)
C34 H34A 0.9700
C34 H34B 0.9700
C35 C36 1.38(4)
C35 H35A 0.9700
C35 H35B 0.9700
C36 H36A 0.9600
C36 H36B 0.9600
C36 H36C 0.9600
C37 C38 1.50(3)
C37 H37A 0.9700
C37 H37B 0.9700
C38 C39 1.56(2)
C38 H38A 0.9700
C38 H38B 0.9700
C39 C40 1.543(18)
C39 H39A 0.9700
C39 H39B 0.9700
C40 H40A 0.9600
C40 H40B 0.9600
C40 H40C 0.9600
C41 C42 1.54(3)
C41 H41A 0.9700
C41 H41B 0.9700
C42 C43 1.58(3)
C42 H42A 0.9700
C42 H42B 0.9700
C43 C44 1.44(3)
C43 H43A 0.9700
C43 H43B 0.9700
C44 H44A 0.9600
C44 H44B 0.9600
C44 H44C 0.9600
C45 C46 1.56(3)
C45 H45A 0.9700
C45 H45B 0.9700
C46 C47 1.52(3)
C46 H46A 0.9700
C46 H46B 0.9700
C47 C48 1.54(4)
C47 H47A 0.9700
C47 H47B 0.9700
C48 H48A 0.9600
C48 H48B 0.9600
C48 H48C 0.9600
N4 C61 1.49(3)
N4 C57 1.51(3)
N4 C53 1.51(3)
N4 C49 1.51(3)
C49 C50 1.51(3)
C49 H49A 0.9700
C49 H49B 0.9700
C50 C51 1.44(3)
C50 H50A 0.9700
C50 H50B 0.9700
C51 C52 1.47(4)
C51 H51A 0.9700
C51 H51B 0.9700
C52 H52A 0.9600
C52 H52B 0.9600
C52 H52C 0.9600
C53 C54 1.55(3)
C53 H53A 0.9700
C53 H53B 0.9700
C54 C55 1.53(4)
C54 H54A 0.9700
C54 H54B 0.9700
C55 C56 1.51(4)
C55 H55A 0.9700
C55 H55B 0.9700
C56 H56A 0.9600
C56 H56B 0.9600
C56 H56C 0.9600
C57 C58 1.53(4)
C57 H57A 0.9700
C57 H57B 0.9700
C58 C59 1.557(18)
C58 H58A 0.9700
C58 H58B 0.9700
C59 C60 1.493(19)
C59 H59A 0.9700
C59 H59B 0.9700
C60 H60A 0.9600
C60 H60B 0.9600
C60 H60C 0.9600
C61 C62 1.532(18)
C61 H61A 0.9700
C61 H61B 0.9700
C62 C63 1.51(4)
C62 H62A 0.9700
C62 H62B 0.9700
C63 C64 1.57(4)
C63 H63A 0.9700
C63 H63B 0.9700
C64 H64A 0.9600
C64 H64B 0.9600
C64 H64C 0.9600
N5 C69 1.538(18)
N5 C73 1.551(18)
N5 C77 1.562(18)
N5 C65 1.579(18)
C65 C66 1.571(19)
C65 H65A 0.9700
C65 H65B 0.9700
C66 C67 1.564(18)
C66 H66A 0.9700
C66 H66B 0.9700
C67 C68 1.579(19)
C67 H67A 0.9700
C67 H67B 0.9700
C68 H68A 0.9600
C68 H68B 0.9600
C68 H68C 0.9600
C69 C70 1.581(19)
C69 H69A 0.9700
C69 H69B 0.9700
C70 C71 1.568(19)
C70 H70A 0.9700
C70 H70B 0.9700
C71 C72 1.564(19)
C71 H71A 0.9700
C71 H71B 0.9700
C72 H72A 0.9600
C72 H72B 0.9600
C72 H72C 0.9600
C73 C74 1.548(19)
C73 H73A 0.9700
C73 H73B 0.9700
C74 C75 1.565(19)
C74 H74A 0.9700
C74 H74B 0.9700
C75 C76 1.574(19)
C75 H75A 0.9700
C75 H75B 0.9700
C76 H76A 0.9600
C76 H76B 0.9600
C76 H76C 0.9600
C77 C78 1.570(19)
C77 H77A 0.9700
C77 H77B 0.9700
C78 C79 1.531(19)
C78 H78A 0.9700
C78 H78B 0.9700
C79 C80 1.540(19)
C79 H79A 0.9700
C79 H79B 0.9700
C80 H80A 0.9600
C80 H80B 0.9600
C80 H80C 0.9600

loop_
_platon_squeeze_void_nr
_platon_squeeze_void_average_x
_platon_squeeze_void_average_y
_platon_squeeze_void_average_z
_platon_squeeze_void_volume
_platon_squeeze_void_count_electrons
_platon_squeeze_void_content
1 0.348 0.131 0.184 210 67 ' '
2 0.347 0.087 0.344 72 29 ' '
3 1.152 0.131 0.684 210 68 ' '
4 0.153 0.087 0.844 72 29 ' '
5 0.473 0.187 0.012 254 81 ' '
6 0.027 0.187 0.512 254 80 ' '
7 0.973 0.313 0.012 254 78 ' '
8 0.527 0.313 0.512 254 77 ' '
9 0.848 0.369 0.184 210 70 ' '
10 0.652 0.369 0.684 210 70 ' '
11 0.847 0.413 0.344 72 29 ' '
12 0.653 0.413 0.844 72 30 ' '
13 0.347 0.587 0.156 72 28 ' '
14 0.348 0.631 0.316 210 66 ' '
15 0.153 0.587 0.656 72 29 ' '
16 0.152 0.631 0.816 210 67 ' '
17 0.473 0.687 0.488 255 82 ' '
18 0.027 0.687 0.988 255 80 ' '
19 0.973 0.813 0.488 255 79 ' '
20 0.527 0.813 0.988 254 79 ' '
21 0.848 0.869 0.316 210 66 ' '
22 0.652 0.869 0.816 210 68 ' '
23 0.847 0.913 0.156 72 29 ' '
24 0.653 0.913 0.656 72 28 ' '
